data_7717965
loop_
_publ_author_name
'Gao, Hongbo'
'Wang, Hao'
'Liu, Chenxing'
'Yan, Qicao'
'Wang, Yanyan'
'Wen, He-Rui'
'You, Hongpeng'
'Hao, Zhaomin'
'Liao, Wuping'

_publ_section_title
;
 Thiacalix[4]arene-Capped Ln(III) Aggregates with &#x201C;Hand in
 Hand&#x201D; Structures and their Luminescent Properties
;
_journal_name_full 'Dalton Transactions'
_journal_paper_doi 10.1039/D4DT03308F
_journal_year 2025
_chemical_formula_moiety 'C210.59 H245.89 Cl2 Eu8 N11.30 O36 S16'
_chemical_formula_sum 'C219.59 H271.89 Cl2 Eu8 N13.3 O41 S16'
_chemical_formula_weight 5553.12
_space_group_crystal_system monoclinic
_space_group_IT_number 14
_space_group_name_Hall '-P 2yn'
_space_group_name_H-M_alt 'P 1 21/n 1'
_atom_sites_solution_hydrogens mixed
_audit_creation_method SHELXL-2019/2
_audit_update_record
;
2025-01-26 deposited with the CCDC.	2025-02-04 downloaded from the CCDC.
;
_cell_angle_alpha 90
_cell_angle_beta 97.1120(10)
_cell_angle_gamma 90
_cell_formula_units_Z 2
_cell_length_a 17.9372(4)
_cell_length_b 23.3395(6)
_cell_length_c 30.4245(7)
_cell_measurement_reflns_used 9712
_cell_measurement_temperature 180(2)
_cell_measurement_theta_max 72.45
_cell_measurement_theta_min 3.03
_cell_volume 12639.1(5)
_computing_cell_refinement 'Bruker SAINT'
_computing_data_collection 'Bruker APEX2'
_computing_data_reduction 'Bruker SAINT'
_computing_molecular_graphics 'Bruker SHELXTL'
_computing_publication_material 'Bruker SHELXTL'
_computing_structure_refinement 'SHELXL-2019/2 (Sheldrick, 2019)'
_computing_structure_solution 'SHELXT 2019/2 (Sheldrick, 2018)'
_diffrn_ambient_temperature 180(2)
_diffrn_measured_fraction_theta_full 0.999
_diffrn_measured_fraction_theta_max 0.999
_diffrn_measurement_device_type 'Bruker APEX-II CCD'
_diffrn_measurement_method '\f and \w scans'
_diffrn_radiation_type CuK\a
_diffrn_radiation_wavelength 1.54178
_diffrn_reflns_av_R_equivalents 0.0845
_diffrn_reflns_av_unetI/netI 0.0355
_diffrn_reflns_Laue_measured_fraction_full 0.999
_diffrn_reflns_Laue_measured_fraction_max 0.999
_diffrn_reflns_limit_h_max 20
_diffrn_reflns_limit_h_min -20
_diffrn_reflns_limit_k_max 27
_diffrn_reflns_limit_k_min -27
_diffrn_reflns_limit_l_max 35
_diffrn_reflns_limit_l_min -35
_diffrn_reflns_number 237279
_diffrn_reflns_point_group_measured_fraction_full 0.999
_diffrn_reflns_point_group_measured_fraction_max 0.999
_diffrn_reflns_theta_full 63.684
_diffrn_reflns_theta_max 63.684
_diffrn_reflns_theta_min 2.393
_exptl_absorpt_coefficient_mu 15.936
_exptl_absorpt_correction_T_max 0.503
_exptl_absorpt_correction_T_min 0.308
_exptl_absorpt_correction_type multi-scan
_exptl_absorpt_process_details
;
SADABS-2016/2 (Bruker,2016/2) was used for absorption correction.
wR2(int) was 0.1011 before and 0.0661 after correction.
The Ratio of minimum to maximum transmission is 0.6550.
The \l/2 correction factor is Not present.
;
_exptl_crystal_colour yellow
_exptl_crystal_density_diffrn 1.459
_exptl_crystal_description block
_exptl_crystal_F_000 5609
_exptl_crystal_size_max 0.352
_exptl_crystal_size_mid 0.266
_exptl_crystal_size_min 0.118
_refine_diff_density_max 1.865
_refine_diff_density_min -1.518
_refine_diff_density_rms 0.154
_refine_ls_extinction_method none
_refine_ls_goodness_of_fit_ref 1.227
_refine_ls_hydrogen_treatment mixed
_refine_ls_matrix_type full
_refine_ls_number_parameters 1580
_refine_ls_number_reflns 20781
_refine_ls_number_restraints 935
_refine_ls_restrained_S_all 1.214
_refine_ls_R_factor_all 0.0793
_refine_ls_R_factor_gt 0.0650
_refine_ls_shift/su_max 0.008
_refine_ls_shift/su_mean 0.000
_refine_ls_structure_factor_coef Fsqd
_refine_ls_weighting_details 'w=1/[\s^2^(Fo^2^)+191.2553P] where P=(Fo^2^+2Fc^2^)/3'
_refine_ls_weighting_scheme calc
_refine_ls_wR_factor_gt 0.1323
_refine_ls_wR_factor_ref 0.1420
_reflns_Friedel_coverage 0.000
_reflns_number_gt 17378
_reflns_number_total 20781
_reflns_threshold_expression 'I > 2\s(I)'
_cod_data_source_file d4dt03308f2.cif
_cod_data_source_block cu_ghb20230406002_0m_sq
_cod_original_sg_symbol_H-M 'P 21/n'
_cod_original_formula_sum 'C219.59 H271.89 Cl2 Eu8 N13.30 O41 S16'
_cod_database_code 7717965
_shelx_shelxl_version_number 2019/2
_shelx_space_group_comment
;
The symmetry employed for this shelxl refinement is uniquely defined
by the following loop, which should always be used as a source of
symmetry information in preference to the above space-group names.
They are only intended as comments.
;
_shelx_estimated_absorpt_t_min 0.1265
_shelx_estimated_absorpt_t_max 0.3522

loop_
_space_group_symop_operation_xyz
'x, y, z'
'-x+1/2, y+1/2, -z+1/2'
'-x, -y, -z'
'x-1/2, -y-1/2, z-1/2'

loop_
_atom_site_label
_atom_site_type_symbol
_atom_site_fract_x
_atom_site_fract_y
_atom_site_fract_z
_atom_site_U_iso_or_equiv
_atom_site_adp_type
_atom_site_occupancy
_atom_site_site_symmetry_order
_atom_site_calc_flag
_atom_site_refinement_flags_posn
_atom_site_refinement_flags_adp
_atom_site_refinement_flags_occupancy
_atom_site_disorder_assembly
_atom_site_disorder_group
Eu01 Eu 0.48428(2) 0.86706(2) 0.43354(2) 0.00959(10) Uani 1 1 d . . . . .
Eu02 Eu 0.42394(2) 0.72108(2) 0.41098(2) 0.01166(11) Uani 1 1 d . . . . .
Eu03 Eu 0.45292(2) 0.89915(2) 0.31613(2) 0.01231(11) Uani 1 1 d D . . . .
Eu04 Eu 0.39334(2) 0.75328(2) 0.29405(2) 0.01271(11) Uani 1 1 d D . . . .
S1 S 0.36840(10) 0.92772(8) 0.47783(6) 0.0145(4) Uani 1 1 d . . . . .
S3 S 0.23070(11) 0.75326(8) 0.26586(6) 0.0176(4) Uani 1 1 d . . . . .
S6 S 0.55501(11) 0.64470(8) 0.42941(6) 0.0185(4) Uani 1 1 d . . . . .
S2 S 0.32148(10) 0.97620(8) 0.29884(6) 0.0160(4) Uani 1 1 d . . . . .
S5 S 0.64820(10) 0.86788(8) 0.46271(6) 0.0141(4) Uani 1 1 d . . . . .
S4 S 0.27761(11) 0.70428(9) 0.44427(6) 0.0195(4) Uani 1 1 d . . . . .
S7 S 0.50947(11) 0.69220(9) 0.25034(6) 0.0199(4) Uani 1 1 d . . . . .
S8 S 0.60064(11) 0.91633(9) 0.28385(6) 0.0186(4) Uani 1 1 d . . . . .
Cl1 Cl 0.36682(13) 0.76789(11) 0.20339(7) 0.0372(5) Uani 1 1 d . . . . .
O2 O 0.3213(3) 0.7359(2) 0.35428(17) 0.0156(11) Uani 1 1 d . . . . .
O13 O 0.5565(3) 0.8876(2) 0.37404(17) 0.0160(11) Uani 1 1 d . . . . .
O3 O 0.3819(3) 0.8060(2) 0.44555(17) 0.0141(11) Uani 1 1 d . . . . .
O12 O 0.5368(3) 0.7734(2) 0.43512(17) 0.0136(11) Uani 1 1 d . U . . .
O14 O 0.4981(3) 0.8139(2) 0.28446(18) 0.0165(12) Uani 1 1 d . . . . .
O15 O 0.4799(3) 0.7001(2) 0.34561(17) 0.0150(11) Uani 1 1 d . . . . .
O16 O 0.4860(3) 0.1453(2) 0.48767(18) 0.0186(7) Uani 1 1 d . . . . .
O1 O 0.3401(3) 0.8481(2) 0.29322(17) 0.0168(12) Uani 1 1 d . . . . .
O5 O 0.4385(3) 0.8108(2) 0.36392(17) 0.0163(11) Uani 1 1 d . . . . .
O18 O 0.5298(3) 0.9635(2) 0.45291(18) 0.0191(12) Uani 1 1 d . . . . .
H18A H 0.574300 0.968269 0.444296 0.029 Uiso 1 1 d R U . . .
H18B H 0.537843 0.967180 0.481791 0.029 Uiso 1 1 d R U . . .
O4 O 0.4003(3) 0.9230(2) 0.38278(16) 0.0134(11) Uani 1 1 d . . . . .
O8 O 0.3514(3) 0.6554(2) 0.28232(18) 0.0254(13) Uani 1 1 d D . . . .
H8 H 0.341(5) 0.6343(17) 0.3044(6) 0.038 Uiso 1 1 d D U . . .
O10 O 0.3855(3) 0.6283(3) 0.3997(2) 0.0295(14) Uani 1 1 d . . . . .
O11 O 0.4425(3) 0.6936(3) 0.48800(18) 0.0277(14) Uani 1 1 d . . . . .
O17 O 0.4515(3) 0.0597(2) 0.45961(18) 0.0186(7) Uani 1 1 d . . . . .
O6 O 0.4960(3) 0.9979(3) 0.3268(2) 0.0270(14) Uani 1 1 d . . . . .
O7 O 0.434(3) 0.9337(15) 0.2419(6) 0.028(3) Uani 0.347(19) 1 d D U P A 1
H7 H 0.401169 0.954922 0.250874 0.043 Uiso 0.347(19) 1 calc R U P A 1
C36 C 0.3196(4) 0.9642(3) 0.4319(3) 0.0163(17) Uani 1 1 d . . . . .
C21 C 0.2487(4) 0.7258(3) 0.3546(3) 0.0183(17) Uani 1 1 d . . . . .
C20 C 0.2168(4) 0.7101(4) 0.3928(3) 0.0186(17) Uani 1 1 d . . . . .
C22 C 0.1973(5) 0.7325(3) 0.3155(3) 0.0198(18) Uani 1 1 d . . . . .
C28 C 0.3209(4) 0.8158(4) 0.4655(3) 0.0171(17) Uani 1 1 d . . . . .
O9 O 0.3334(5) 0.5787(3) 0.3415(2) 0.056(2) Uani 1 1 d . . . . .
C126 C 0.5562(5) 0.6544(3) 0.2963(3) 0.0193(17) Uani 1 1 d . . . . .
C117 C 0.6819(4) 0.8891(3) 0.4126(3) 0.0160(17) Uani 1 1 d . . . . .
C26 C 0.3065(4) 0.8695(3) 0.4837(2) 0.0157(16) Uani 1 1 d . . . . .
C107 C 0.5343(4) 0.6642(3) 0.3388(3) 0.0154(16) Uani 1 1 d . . . . .
C39 C 0.2532(4) 0.9251(3) 0.2767(2) 0.0153(16) Uani 1 1 d . . . . .
C38 C 0.2726(4) 0.8661(3) 0.2781(2) 0.0142(16) Uani 1 1 d . . . . .
N4 N 0.3681(4) 0.3229(3) 0.4099(2) 0.0264(17) Uani 1 1 d . . . . .
C116 C 0.6288(4) 0.8959(3) 0.3738(3) 0.0154(16) Uani 1 1 d . . . . .
C106 C 0.5764(4) 0.6344(3) 0.3744(3) 0.0190(17) Uani 1 1 d . . . . .
N6 N 0.2782(4) 0.3096(3) 0.3551(3) 0.0290(18) Uani 1 1 d . . . . .
H6 H 0.247870 0.291815 0.334514 0.035 Uiso 1 1 calc R U . . .
C35 C 0.3424(4) 0.9553(3) 0.3893(3) 0.0150(16) Uani 1 1 d . . . . .
C27 C 0.2665(4) 0.7720(4) 0.4690(3) 0.0188(17) Uani 1 1 d . . . . .
C122 C 0.6057(4) 0.7545(3) 0.4495(2) 0.0147(16) Uani 1 1 d . . . . .
C111 C 0.5574(4) 0.8042(4) 0.2643(3) 0.0184(17) Uani 1 1 d . . . . .
N5 N 0.2762(5) 0.3661(3) 0.3637(3) 0.0333(19) Uani 1 1 d . . . . .
C42 C 0.1434(5) 0.8485(4) 0.2460(3) 0.0200(18) Uani 1 1 d . . . . .
H42 H 0.105723 0.821457 0.235665 0.024 Uiso 1 1 calc R U . . .
C43 C 0.2134(4) 0.8286(4) 0.2629(2) 0.0175(17) Uani 1 1 d . . . . .
C19 C 0.1418(5) 0.6992(4) 0.3923(3) 0.031(2) Uani 1 1 d . . . . .
H19 H 0.123888 0.687539 0.419054 0.037 Uiso 1 1 calc R U . . .
C40 C 0.1834(5) 0.9441(4) 0.2587(3) 0.0210(18) Uani 1 1 d . . . . .
H40 H 0.174344 0.984152 0.256606 0.025 Uiso 1 1 calc R U . . .
C32 C 0.2399(4) 1.0195(4) 0.3610(3) 0.0202(18) Uani 1 1 d . . . . .
H32 H 0.212561 1.037997 0.336242 0.024 Uiso 1 1 calc R U . . .
C104 C 0.6547(5) 0.5877(4) 0.3253(3) 0.026(2) Uani 1 1 d . . . . .
C30 C 0.2618(4) 1.0015(3) 0.4381(3) 0.0180(17) Uani 1 1 d . . . . .
H30 H 0.250822 1.008118 0.467475 0.022 Uiso 1 1 calc R U . . .
C110 C 0.5731(4) 0.7504(4) 0.2455(3) 0.0205(18) Uani 1 1 d . . . . .
C82 C 0.4544(4) 0.1126(3) 0.4576(3) 0.0186(7) Uani 1 1 d . U . . .
C78 C 0.3922(5) 0.1987(4) 0.4184(3) 0.0212(18) Uani 1 1 d . . . . .
H78 H 0.405094 0.220481 0.444640 0.025 Uiso 1 1 calc R U . . .
C123 C 0.6249(4) 0.6958(4) 0.4500(3) 0.0173(17) Uani 1 1 d . . . . .
C25 C 0.2439(5) 0.8786(4) 0.5044(3) 0.026(2) Uani 1 1 d . . . . .
H25 H 0.237124 0.915187 0.517093 0.031 Uiso 1 1 calc R U . . .
C34 C 0.2980(4) 0.9840(3) 0.3539(3) 0.0166(17) Uani 1 1 d . . . . .
C01T C 0.6609(4) 0.9115(4) 0.3352(3) 0.0182(17) Uani 1 1 d . . . . .
C24 C 0.1895(5) 0.8364(4) 0.5078(3) 0.032(2) Uani 1 1 d . . . . .
C118 C 0.7568(5) 0.9008(4) 0.4125(3) 0.0251(19) Uani 1 1 d . . . . .
H118 H 0.789291 0.897575 0.439537 0.030 Uiso 1 1 calc R U . . .
C23 C 0.2044(5) 0.7831(4) 0.4896(3) 0.031(2) Uani 1 1 d . . . . .
H23 H 0.169352 0.753015 0.491591 0.037 Uiso 1 1 calc R U . . .
C112 C 0.6120(5) 0.8476(4) 0.2601(3) 0.0209(18) Uani 1 1 d . . . . .
C100 C 0.7362(4) 0.7721(4) 0.4809(3) 0.0202(18) Uani 1 1 d . . . . .
H100 H 0.774181 0.798812 0.491526 0.024 Uiso 1 1 calc R U . . .
C125 C 0.7530(4) 0.7143(4) 0.4824(3) 0.0220(19) Uani 1 1 d . . . . .
C020 C 0.3426(6) 0.4777(4) 0.3918(3) 0.032(2) Uani 1 1 d . . . . .
H020 H 0.319897 0.475595 0.361933 0.038 Uiso 1 1 calc R U . . .
C67 C 0.3303(6) 0.6252(4) 0.2424(3) 0.035(2) Uani 1 1 d D . . . .
H67A H 0.321568 0.652520 0.217790 0.053 Uiso 1 1 calc R U . . .
H67B H 0.284138 0.603577 0.244682 0.053 Uiso 1 1 calc R U . . .
H67C H 0.370568 0.598752 0.236978 0.053 Uiso 1 1 calc R U . . .
C109 C 0.6143(5) 0.6165(4) 0.2901(3) 0.027(2) Uani 1 1 d . . . . .
H109 H 0.626461 0.610201 0.260960 0.033 Uiso 1 1 calc R U . . .
C17 C 0.1201(5) 0.7217(4) 0.3162(3) 0.029(2) Uani 1 1 d . . . . .
H17 H 0.086961 0.726399 0.289626 0.035 Uiso 1 1 calc R U . . .
C121 C 0.6644(4) 0.7924(3) 0.4642(3) 0.0171(17) Uani 1 1 d . . . . .
C81 C 0.4129(4) 0.1415(3) 0.4171(3) 0.0157(16) Uani 1 1 d . . . . .
C69 C 0.3653(5) 0.5304(4) 0.4098(3) 0.028(2) Uani 1 1 d . . . . .
C115 C 0.6357(5) 0.7421(4) 0.2238(3) 0.029(2) Uani 1 1 d . . . . .
H115 H 0.643171 0.705645 0.211193 0.034 Uiso 1 1 calc R U . . .
C120 C 0.7360(5) 0.9227(4) 0.3364(3) 0.026(2) Uani 1 1 d . . . . .
H120 H 0.754159 0.934907 0.309880 0.032 Uiso 1 1 calc R U . . .
C105 C 0.6335(5) 0.5967(4) 0.3670(3) 0.026(2) Uani 1 1 d . . . . .
H105 H 0.658958 0.576399 0.391434 0.031 Uiso 1 1 calc R U . . .
C124 C 0.6950(4) 0.6770(4) 0.4668(3) 0.0197(18) Uani 1 1 d . . . . .
H124 H 0.704483 0.636936 0.467809 0.024 Uiso 1 1 calc R U . . .
C113 C 0.6736(5) 0.8376(4) 0.2385(3) 0.027(2) Uani 1 1 d . . . . .
H113 H 0.708270 0.867957 0.236464 0.032 Uiso 1 1 calc R U . . .
C41 C 0.1255(5) 0.9063(4) 0.2434(3) 0.0216(18) Uani 1 1 d . . . . .
C119 C 0.7873(5) 0.9171(4) 0.3745(3) 0.028(2) Uani 1 1 d . . . . .
N3 N 0.4399(4) 0.6985(4) 0.5622(2) 0.0338(19) Uani 1 1 d . . . . .
C68 C 0.3607(5) 0.5816(3) 0.3820(3) 0.025(2) Uani 1 1 d . . . . .
C73 C 0.3526(5) 0.4276(4) 0.4171(3) 0.026(2) Uani 1 1 d . . . . .
C80 C 0.3952(5) 0.1089(4) 0.3791(3) 0.028(2) Uani 1 1 d . . . . .
H80 H 0.409268 0.069691 0.378496 0.034 Uiso 1 1 calc R U . . .
C128 C 0.5428(5) 1.0193(4) 0.3558(3) 0.032(2) Uani 1 1 d D . . . .
H128 H 0.546431 1.005027 0.385289 0.038 Uiso 0.23(4) 1 calc R U P B 1
H12A H 0.557700 0.996742 0.381434 0.038 Uiso 0.77(4) 1 calc R U P B 2
C31 C 0.2190(4) 1.0298(4) 0.4034(3) 0.0215(18) Uani 1 1 d . . . . .
C70 C 0.3964(6) 0.5335(4) 0.4546(3) 0.034(2) Uani 1 1 d . . . . .
H70 H 0.411235 0.569408 0.467543 0.040 Uiso 1 1 calc R U . . .
C18 C 0.0906(5) 0.7045(5) 0.3541(3) 0.036(2) Uani 1 1 d . . . . .
C74 C 0.3321(5) 0.3725(4) 0.3969(3) 0.028(2) Uani 1 1 d . . . . .
C114 C 0.6875(5) 0.7849(4) 0.2196(3) 0.035(2) Uani 1 1 d . . . . .
C75 C 0.3335(5) 0.2839(4) 0.3824(3) 0.0250(19) Uani 1 1 d . . . . .
C95 C 0.8306(5) 0.6918(4) 0.5017(3) 0.033(2) Uani 1 1 d D U . . .
C72 C 0.3841(6) 0.4315(4) 0.4611(3) 0.033(2) Uani 1 1 d . . . . .
H72 H 0.391256 0.397799 0.478637 0.040 Uiso 1 1 calc R U . . .
N1 N 0.587(4) 1.061(3) 0.3464(17) 0.046(6) Uani 0.23(4) 1 d D . P B 1
C13 C 0.0449(5) 0.9267(4) 0.2265(3) 0.032(2) Uani 1 1 d D U . . .
C76 C 0.3523(5) 0.2240(4) 0.3811(3) 0.0239(19) Uani 1 1 d . . . . .
C127 C 0.4456(5) 0.7210(5) 0.5228(3) 0.037(2) Uani 1 1 d . . . . .
H127 H 0.452682 0.761275 0.521254 0.045 Uiso 1 1 calc R U . . .
C71 C 0.4051(6) 0.4840(4) 0.4795(3) 0.037(2) Uani 1 1 d . . . . .
H71 H 0.425847 0.486030 0.509697 0.045 Uiso 1 1 calc R U . . .
C86 C 0.7210(5) 0.5477(4) 0.3180(3) 0.038(2) Uani 1 1 d D U . . .
C79 C 0.3563(7) 0.1348(5) 0.3419(3) 0.050(3) Uani 1 1 d . . . . .
H79 H 0.343881 0.113082 0.315535 0.060 Uiso 1 1 calc R U . . .
C1 C 0.1199(6) 0.8486(5) 0.5306(4) 0.048(3) Uani 1 1 d D U . . .
C5 C 0.1572(5) 1.0726(4) 0.4102(3) 0.036(2) Uani 1 1 d D U . . .
C77 C 0.3357(7) 0.1910(4) 0.3428(3) 0.043(3) Uani 1 1 d . . . . .
H77 H 0.309729 0.208104 0.317025 0.051 Uiso 1 1 calc R U . . .
C92 C 0.8717(5) 0.9278(4) 0.3739(3) 0.046(2) Uani 1 1 d D U . . .
C65 C 0.4476(7) 0.7326(6) 0.6019(4) 0.055(3) Uani 1 1 d . . . . .
H65A H 0.492567 0.720578 0.621322 0.083 Uiso 1 1 calc R U . . .
H65B H 0.403199 0.727360 0.617294 0.083 Uiso 1 1 calc R U . . .
H65C H 0.452213 0.773087 0.594151 0.083 Uiso 1 1 calc R U . . .
C87 C 0.7555(6) 0.7760(5) 0.1944(4) 0.054(3) Uani 1 1 d D U . . .
C9 C 0.0058(6) 0.6949(5) 0.3553(4) 0.056(3) Uani 1 1 d D U . . .
C66 C 0.4315(9) 0.6370(6) 0.5667(4) 0.069(4) Uani 1 1 d . . . . .
H66A H 0.414186 0.620291 0.537656 0.104 Uiso 1 1 calc R U . . .
H66B H 0.394728 0.629042 0.587149 0.104 Uiso 1 1 calc R U . . .
H66C H 0.480053 0.620127 0.578268 0.104 Uiso 1 1 calc R U . . .
C94 C 0.884(2) 0.9871(8) 0.3560(10) 0.049(6) Uani 0.56(3) 1 d D U P C 1
H94A H 0.937937 0.992732 0.354273 0.074 Uiso 0.56(3) 1 calc R U P C 1
H94B H 0.866673 1.015865 0.375787 0.074 Uiso 0.56(3) 1 calc R U P C 1
H94C H 0.856234 0.990974 0.326395 0.074 Uiso 0.56(3) 1 calc R U P C 1
C12 C -0.0076(16) 0.6344(7) 0.3702(9) 0.061(5) Uani 0.636(18) 1 d D U P D 1
H12B H 0.023664 0.626984 0.398386 0.092 Uiso 0.636(18) 1 calc R U P D 1
H12C H 0.005640 0.607328 0.347793 0.092 Uiso 0.636(18) 1 calc R U P D 1
H12D H -0.060648 0.629684 0.374078 0.092 Uiso 0.636(18) 1 calc R U P D 1
C8 C 0.1448(8) 1.0769(7) 0.4583(3) 0.045(3) Uani 0.768(14) 1 d D U P E 1
H8A H 0.192606 1.085652 0.476308 0.067 Uiso 0.768(14) 1 calc R U P E 1
H8B H 0.125406 1.040322 0.467946 0.067 Uiso 0.768(14) 1 calc R U P E 1
H8C H 0.108528 1.107368 0.461816 0.067 Uiso 0.768(14) 1 calc R U P E 1
C7 C 0.1818(9) 1.1329(5) 0.3982(6) 0.053(4) Uani 0.768(14) 1 d D U P E 1
H7A H 0.143867 1.160822 0.404730 0.079 Uiso 0.768(14) 1 calc R U P E 1
H7B H 0.187289 1.134438 0.366525 0.079 Uiso 0.768(14) 1 calc R U P E 1
H7C H 0.230026 1.142130 0.415545 0.079 Uiso 0.768(14) 1 calc R U P E 1
C64 C 0.652(4) 1.077(3) 0.379(2) 0.067(7) Uani 0.23(4) 1 d D . P B 1
H64A H 0.698043 1.074750 0.364799 0.101 Uiso 0.23(4) 1 calc R U P B 1
H64B H 0.654929 1.051043 0.404076 0.101 Uiso 0.23(4) 1 calc R U P B 1
H64C H 0.645216 1.116558 0.388926 0.101 Uiso 0.23(4) 1 calc R U P B 1
C98 C 0.8907(7) 0.7378(6) 0.5056(7) 0.040(4) Uani 0.638(14) 1 d D U P F 1
H98A H 0.888581 0.758700 0.477569 0.060 Uiso 0.638(14) 1 calc R U P F 1
H98B H 0.940195 0.720032 0.512562 0.060 Uiso 0.638(14) 1 calc R U P F 1
H98C H 0.882031 0.764547 0.529359 0.060 Uiso 0.638(14) 1 calc R U P F 1
C6 C 0.0866(7) 1.0564(8) 0.3806(6) 0.052(4) Uani 0.768(14) 1 d D U P E 1
H6A H 0.077318 1.015271 0.383332 0.078 Uiso 0.768(14) 1 calc R U P E 1
H6B H 0.092666 1.065462 0.349758 0.078 Uiso 0.768(14) 1 calc R U P E 1
H6C H 0.044023 1.077996 0.389387 0.078 Uiso 0.768(14) 1 calc R U P E 1
C14 C 0.0387(9) 0.9911(5) 0.2222(6) 0.047(4) Uani 0.679(12) 1 d D U P G 1
H14A H -0.013026 1.001487 0.210646 0.071 Uiso 0.679(12) 1 calc R U P G 1
H14B H 0.072944 1.004734 0.201722 0.071 Uiso 0.679(12) 1 calc R U P G 1
H14C H 0.052038 1.008825 0.251258 0.071 Uiso 0.679(12) 1 calc R U P G 1
C16 C -0.0070(8) 0.9054(8) 0.2590(5) 0.047(4) Uani 0.679(12) 1 d D U P G 1
H16A H 0.010413 0.920123 0.288656 0.071 Uiso 0.679(12) 1 calc R U P G 1
H16B H -0.006506 0.863415 0.259558 0.071 Uiso 0.679(12) 1 calc R U P G 1
H16C H -0.058206 0.918943 0.249671 0.071 Uiso 0.679(12) 1 calc R U P G 1
C97 C 0.8564(9) 0.6441(7) 0.4727(6) 0.050(4) Uani 0.638(14) 1 d D U P F 1
H97A H 0.819412 0.612965 0.470272 0.076 Uiso 0.638(14) 1 calc R U P F 1
H97B H 0.905148 0.629359 0.486164 0.076 Uiso 0.638(14) 1 calc R U P F 1
H97C H 0.861242 0.659226 0.443184 0.076 Uiso 0.638(14) 1 calc R U P F 1
C15 C 0.0200(8) 0.9000(7) 0.1813(4) 0.040(3) Uani 0.679(12) 1 d D U P G 1
H15A H -0.030543 0.913576 0.170242 0.060 Uiso 0.679(12) 1 calc R U P G 1
H15B H 0.019511 0.858195 0.184112 0.060 Uiso 0.679(12) 1 calc R U P G 1
H15C H 0.055094 0.911154 0.160576 0.060 Uiso 0.679(12) 1 calc R U P G 1
C93 C 0.8950(14) 0.8847(11) 0.3399(9) 0.061(6) Uani 0.56(3) 1 d D U P C 1
H93A H 0.874180 0.896612 0.309990 0.091 Uiso 0.56(3) 1 calc R U P C 1
H93B H 0.875795 0.846581 0.346065 0.091 Uiso 0.56(3) 1 calc R U P C 1
H93C H 0.949954 0.883296 0.341928 0.091 Uiso 0.56(3) 1 calc R U P C 1
C88 C 0.7753(11) 0.7133(6) 0.1902(8) 0.067(5) Uani 0.705(16) 1 d D U P H 1
H88A H 0.820452 0.709928 0.175191 0.100 Uiso 0.705(16) 1 calc R U P H 1
H88B H 0.733502 0.693290 0.172880 0.100 Uiso 0.705(16) 1 calc R U P H 1
H88C H 0.784902 0.696119 0.219734 0.100 Uiso 0.705(16) 1 calc R U P H 1
C63 C 0.582(5) 1.085(4) 0.302(2) 0.076(8) Uani 0.23(4) 1 d D . P B 1
H63A H 0.551701 1.119964 0.299922 0.114 Uiso 0.23(4) 1 calc R U P B 1
H63B H 0.559182 1.056878 0.280331 0.114 Uiso 0.23(4) 1 calc R U P B 1
H63C H 0.632892 1.094363 0.294673 0.114 Uiso 0.23(4) 1 calc R U P B 1
C90 C 0.8243(8) 0.8071(10) 0.2164(7) 0.071(5) Uani 0.705(16) 1 d D U P H 1
H90A H 0.836434 0.793331 0.246846 0.107 Uiso 0.705(16) 1 calc R U P H 1
H90B H 0.814183 0.848365 0.216676 0.107 Uiso 0.705(16) 1 calc R U P H 1
H90C H 0.866831 0.799778 0.199810 0.107 Uiso 0.705(16) 1 calc R U P H 1
C89 C 0.7385(11) 0.8058(9) 0.1497(5) 0.071(5) Uani 0.705(16) 1 d D U P H 1
H89A H 0.782747 0.803787 0.133838 0.107 Uiso 0.705(16) 1 calc R U P H 1
H89B H 0.725779 0.846003 0.154322 0.107 Uiso 0.705(16) 1 calc R U P H 1
H89C H 0.696035 0.786737 0.132227 0.107 Uiso 0.705(16) 1 calc R U P H 1
C10 C -0.0186(10) 0.7352(9) 0.3911(6) 0.059(5) Uani 0.636(18) 1 d D U P D 1
H10A H -0.073003 0.731989 0.391571 0.088 Uiso 0.636(18) 1 calc R U P D 1
H10B H -0.005885 0.774809 0.384389 0.088 Uiso 0.636(18) 1 calc R U P D 1
H10C H 0.007507 0.724365 0.420122 0.088 Uiso 0.636(18) 1 calc R U P D 1
C91 C 0.9188(11) 0.9109(14) 0.4168(6) 0.054(5) Uani 0.56(3) 1 d D U P C 1
H91A H 0.972200 0.915875 0.413772 0.081 Uiso 0.56(3) 1 calc R U P C 1
H91B H 0.909130 0.870750 0.423555 0.081 Uiso 0.56(3) 1 calc R U P C 1
H91C H 0.905585 0.935286 0.440945 0.081 Uiso 0.56(3) 1 calc R U P C 1
C11 C -0.0422(10) 0.7179(11) 0.3146(6) 0.066(5) Uani 0.636(18) 1 d D U P D 1
H11A H -0.034450 0.694448 0.288812 0.099 Uiso 0.636(18) 1 calc R U P D 1
H11B H -0.027838 0.757640 0.309341 0.099 Uiso 0.636(18) 1 calc R U P D 1
H11C H -0.095254 0.716572 0.319207 0.099 Uiso 0.636(18) 1 calc R U P D 1
C96 C 0.8225(10) 0.6641(9) 0.5460(5) 0.059(4) Uani 0.638(14) 1 d D U P F 1
H96A H 0.808331 0.693205 0.566662 0.088 Uiso 0.638(14) 1 calc R U P F 1
H96B H 0.870458 0.646678 0.558089 0.088 Uiso 0.638(14) 1 calc R U P F 1
H96C H 0.783590 0.634426 0.541963 0.088 Uiso 0.638(14) 1 calc R U P F 1
C3 C 0.1439(12) 0.8650(12) 0.5785(5) 0.074(6) Uani 0.617(15) 1 d D U P I 1
H3A H 0.168101 0.832173 0.594505 0.111 Uiso 0.617(15) 1 calc R U P I 1
H3B H 0.099708 0.876525 0.592378 0.111 Uiso 0.617(15) 1 calc R U P I 1
H3C H 0.179444 0.897065 0.579692 0.111 Uiso 0.617(15) 1 calc R U P I 1
C85 C 0.7909(8) 0.5687(11) 0.3462(8) 0.063(5) Uani 0.595(14) 1 d D U P J 1
H85A H 0.782805 0.567984 0.377480 0.094 Uiso 0.595(14) 1 calc R U P J 1
H85B H 0.801923 0.608001 0.337653 0.094 Uiso 0.595(14) 1 calc R U P J 1
H85C H 0.833273 0.543781 0.341790 0.094 Uiso 0.595(14) 1 calc R U P J 1
C84 C 0.7049(13) 0.4881(6) 0.3350(8) 0.072(6) Uani 0.595(14) 1 d D U P J 1
H84A H 0.747992 0.463052 0.332379 0.108 Uiso 0.595(14) 1 calc R U P J 1
H84B H 0.660127 0.472365 0.317398 0.108 Uiso 0.595(14) 1 calc R U P J 1
H84C H 0.696309 0.490538 0.366129 0.108 Uiso 0.595(14) 1 calc R U P J 1
C4 C 0.0619(13) 0.8016(11) 0.5227(11) 0.092(7) Uani 0.617(15) 1 d D U P I 1
H4A H 0.051201 0.794038 0.490906 0.138 Uiso 0.617(15) 1 calc R U P I 1
H4B H 0.015640 0.813641 0.534221 0.138 Uiso 0.617(15) 1 calc R U P I 1
H4C H 0.081150 0.766694 0.538034 0.138 Uiso 0.617(15) 1 calc R U P I 1
C2 C 0.0824(13) 0.9028(9) 0.5103(9) 0.082(6) Uani 0.617(15) 1 d D U P I 1
H2A H 0.115276 0.935760 0.517997 0.122 Uiso 0.617(15) 1 calc R U P I 1
H2B H 0.034400 0.908660 0.521888 0.122 Uiso 0.617(15) 1 calc R U P I 1
H2C H 0.073564 0.898729 0.478016 0.122 Uiso 0.617(15) 1 calc R U P I 1
C83 C 0.7302(16) 0.5405(13) 0.2695(5) 0.081(6) Uani 0.595(14) 1 d D U P J 1
H83A H 0.749959 0.576031 0.258277 0.122 Uiso 0.595(14) 1 calc R U P J 1
H83B H 0.681419 0.531660 0.252693 0.122 Uiso 0.595(14) 1 calc R U P J 1
H83C H 0.765361 0.509062 0.266210 0.122 Uiso 0.595(14) 1 calc R U P J 1
C14A C 0.0495(19) 0.9595(15) 0.1837(8) 0.047(6) Uani 0.321(12) 1 d D U P G 2
H14D H 0.005275 0.984238 0.177510 0.071 Uiso 0.321(12) 1 calc R U P G 2
H14E H 0.051050 0.932348 0.159285 0.071 Uiso 0.321(12) 1 calc R U P G 2
H14F H 0.095049 0.983050 0.186815 0.071 Uiso 0.321(12) 1 calc R U P G 2
C15A C -0.0135(14) 0.8794(10) 0.2196(12) 0.041(5) Uani 0.321(12) 1 d D U P G 2
H15D H -0.018729 0.861186 0.248049 0.062 Uiso 0.321(12) 1 calc R U P G 2
H15E H 0.002446 0.850818 0.199097 0.062 Uiso 0.321(12) 1 calc R U P G 2
H15F H -0.061853 0.895778 0.207138 0.062 Uiso 0.321(12) 1 calc R U P G 2
C16A C 0.0221(18) 0.9717(12) 0.2586(9) 0.042(5) Uani 0.321(12) 1 d D U P G 2
H16D H 0.054627 1.005358 0.258048 0.063 Uiso 0.321(12) 1 calc R U P G 2
H16E H 0.027156 0.955773 0.288624 0.063 Uiso 0.321(12) 1 calc R U P G 2
H16F H -0.030292 0.982994 0.249773 0.063 Uiso 0.321(12) 1 calc R U P G 2
C10A C -0.0321(19) 0.7516(10) 0.3615(15) 0.066(6) Uani 0.364(18) 1 d D U P D 2
H10D H -0.086710 0.746604 0.356439 0.099 Uiso 0.364(18) 1 calc R U P D 2
H10E H -0.016700 0.779500 0.340278 0.099 Uiso 0.364(18) 1 calc R U P D 2
H10F H -0.017371 0.765433 0.391709 0.099 Uiso 0.364(18) 1 calc R U P D 2
C11A C -0.0256(19) 0.6703(18) 0.3102(7) 0.062(6) Uani 0.364(18) 1 d D U P D 2
H11D H -0.002635 0.632891 0.306123 0.092 Uiso 0.364(18) 1 calc R U P D 2
H11E H -0.014145 0.696421 0.286674 0.092 Uiso 0.364(18) 1 calc R U P D 2
H11F H -0.080196 0.665847 0.308751 0.092 Uiso 0.364(18) 1 calc R U P D 2
C12A C -0.008(3) 0.6449(13) 0.3853(12) 0.053(7) Uani 0.364(18) 1 d D U P D 2
H12E H -0.061364 0.635668 0.382042 0.080 Uiso 0.364(18) 1 calc R U P D 2
H12F H 0.009097 0.655249 0.416201 0.080 Uiso 0.364(18) 1 calc R U P D 2
H12G H 0.020665 0.611439 0.377151 0.080 Uiso 0.364(18) 1 calc R U P D 2
C3A C 0.116(2) 0.9068(11) 0.5521(16) 0.087(8) Uani 0.383(15) 1 d D U P I 2
H3AA H 0.163321 0.914634 0.570753 0.131 Uiso 0.383(15) 1 calc R U P I 2
H3AB H 0.074541 0.907231 0.570345 0.131 Uiso 0.383(15) 1 calc R U P I 2
H3AC H 0.107179 0.936303 0.529083 0.131 Uiso 0.383(15) 1 calc R U P I 2
C2A C 0.0536(15) 0.849(2) 0.4942(10) 0.087(8) Uani 0.383(15) 1 d D U P I 2
H2AA H 0.060005 0.879730 0.473202 0.130 Uiso 0.383(15) 1 calc R U P I 2
H2AB H 0.007034 0.854887 0.507325 0.130 Uiso 0.383(15) 1 calc R U P I 2
H2AC H 0.051099 0.811962 0.478637 0.130 Uiso 0.383(15) 1 calc R U P I 2
C4A C 0.095(2) 0.7952(10) 0.5538(13) 0.072(7) Uani 0.383(15) 1 d D U P I 2
H4AA H 0.096074 0.762079 0.534092 0.107 Uiso 0.383(15) 1 calc R U P I 2
H4AB H 0.043954 0.800806 0.561181 0.107 Uiso 0.383(15) 1 calc R U P I 2
H4AC H 0.129326 0.788548 0.580972 0.107 Uiso 0.383(15) 1 calc R U P I 2
C85A C 0.7747(16) 0.5816(13) 0.2926(12) 0.075(7) Uani 0.405(14) 1 d D U P J 2
H85D H 0.791653 0.615991 0.309498 0.113 Uiso 0.405(14) 1 calc R U P J 2
H85E H 0.748623 0.592938 0.263692 0.113 Uiso 0.405(14) 1 calc R U P J 2
H85F H 0.818124 0.557754 0.288386 0.113 Uiso 0.405(14) 1 calc R U P J 2
C83A C 0.6976(19) 0.4990(13) 0.2866(12) 0.074(7) Uani 0.405(14) 1 d D U P J 2
H83D H 0.741767 0.484294 0.274162 0.111 Uiso 0.405(14) 1 calc R U P J 2
H83E H 0.660559 0.512773 0.262540 0.111 Uiso 0.405(14) 1 calc R U P J 2
H83F H 0.675466 0.468203 0.302638 0.111 Uiso 0.405(14) 1 calc R U P J 2
C84A C 0.769(2) 0.5309(18) 0.3607(8) 0.075(7) Uani 0.405(14) 1 d D U P J 2
H84D H 0.817042 0.515250 0.353818 0.112 Uiso 0.405(14) 1 calc R U P J 2
H84E H 0.742828 0.501909 0.376275 0.112 Uiso 0.405(14) 1 calc R U P J 2
H84F H 0.778701 0.564775 0.379659 0.112 Uiso 0.405(14) 1 calc R U P J 2
C96A C 0.8428(16) 0.7092(15) 0.5505(5) 0.047(5) Uani 0.362(14) 1 d D U P F 2
H96D H 0.838588 0.750940 0.552851 0.070 Uiso 0.362(14) 1 calc R U P F 2
H96E H 0.892984 0.697061 0.563584 0.070 Uiso 0.362(14) 1 calc R U P F 2
H96F H 0.804795 0.690843 0.566211 0.070 Uiso 0.362(14) 1 calc R U P F 2
C98A C 0.8874(14) 0.7205(14) 0.4759(11) 0.051(6) Uani 0.362(14) 1 d D U P F 2
H98D H 0.872310 0.715092 0.444079 0.076 Uiso 0.362(14) 1 calc R U P F 2
H98E H 0.937036 0.703260 0.484167 0.076 Uiso 0.362(14) 1 calc R U P F 2
H98F H 0.889702 0.761498 0.482711 0.076 Uiso 0.362(14) 1 calc R U P F 2
C97A C 0.8362(18) 0.6271(5) 0.5038(12) 0.050(6) Uani 0.362(14) 1 d D U P F 2
H97D H 0.795965 0.611854 0.519479 0.074 Uiso 0.362(14) 1 calc R U P F 2
H97E H 0.885025 0.616049 0.519522 0.074 Uiso 0.362(14) 1 calc R U P F 2
H97F H 0.831119 0.611530 0.473633 0.074 Uiso 0.362(14) 1 calc R U P F 2
C89A C 0.791(3) 0.8299(13) 0.1785(18) 0.073(7) Uani 0.295(16) 1 d D U P H 2
H89D H 0.838297 0.820029 0.167141 0.110 Uiso 0.295(16) 1 calc R U P H 2
H89E H 0.801331 0.856885 0.203168 0.110 Uiso 0.295(16) 1 calc R U P H 2
H89F H 0.756733 0.847649 0.154792 0.110 Uiso 0.295(16) 1 calc R U P H 2
C88A C 0.751(3) 0.7240(16) 0.1642(16) 0.065(6) Uani 0.295(16) 1 d D U P H 2
H88D H 0.797842 0.719905 0.151311 0.097 Uiso 0.295(16) 1 calc R U P H 2
H88E H 0.709023 0.728904 0.140463 0.097 Uiso 0.295(16) 1 calc R U P H 2
H88F H 0.742155 0.689593 0.181374 0.097 Uiso 0.295(16) 1 calc R U P H 2
C90A C 0.8217(17) 0.770(2) 0.2306(10) 0.066(6) Uani 0.295(16) 1 d D U P H 2
H90D H 0.816747 0.734032 0.246801 0.098 Uiso 0.295(16) 1 calc R U P H 2
H90E H 0.822354 0.802281 0.251067 0.098 Uiso 0.295(16) 1 calc R U P H 2
H90F H 0.868608 0.769208 0.217149 0.098 Uiso 0.295(16) 1 calc R U P H 2
C6A C 0.100(2) 1.081(2) 0.3694(11) 0.040(7) Uani 0.232(14) 1 d D U P E 2
H6AA H 0.090163 1.044574 0.354210 0.061 Uiso 0.232(14) 1 calc R U P E 2
H6AB H 0.120228 1.108536 0.349350 0.061 Uiso 0.232(14) 1 calc R U P E 2
H6AC H 0.053393 1.096415 0.378405 0.061 Uiso 0.232(14) 1 calc R U P E 2
C7A C 0.188(2) 1.1215(15) 0.4395(15) 0.048(6) Uani 0.232(14) 1 d D U P E 2
H7AA H 0.146868 1.145261 0.447285 0.072 Uiso 0.232(14) 1 calc R U P E 2
H7AB H 0.221759 1.144867 0.423647 0.072 Uiso 0.232(14) 1 calc R U P E 2
H7AC H 0.216590 1.106113 0.466557 0.072 Uiso 0.232(14) 1 calc R U P E 2
C8A C 0.107(2) 1.039(2) 0.4380(16) 0.054(6) Uani 0.232(14) 1 d D U P E 2
H8AA H 0.137871 1.018792 0.461734 0.082 Uiso 0.232(14) 1 calc R U P E 2
H8AB H 0.076582 1.011550 0.419178 0.082 Uiso 0.232(14) 1 calc R U P E 2
H8AC H 0.073321 1.065869 0.450984 0.082 Uiso 0.232(14) 1 calc R U P E 2
C94A C 0.887(3) 0.9778(11) 0.3444(11) 0.043(7) Uani 0.44(3) 1 d D U P C 2
H94D H 0.858244 1.011262 0.352216 0.064 Uiso 0.44(3) 1 calc R U P C 2
H94E H 0.871434 0.967586 0.313371 0.064 Uiso 0.44(3) 1 calc R U P C 2
H94F H 0.940612 0.986791 0.348617 0.064 Uiso 0.44(3) 1 calc R U P C 2
C93A C 0.9073(18) 0.8727(9) 0.3608(13) 0.062(6) Uani 0.44(3) 1 d D U P C 2
H93D H 0.890203 0.864367 0.329563 0.092 Uiso 0.44(3) 1 calc R U P C 2
H93E H 0.892628 0.841292 0.379252 0.092 Uiso 0.44(3) 1 calc R U P C 2
H93F H 0.962086 0.876753 0.364943 0.092 Uiso 0.44(3) 1 calc R U P C 2
C91A C 0.9060(15) 0.9478(15) 0.4201(5) 0.050(6) Uani 0.44(3) 1 d D U P C 2
H91D H 0.958935 0.957792 0.419492 0.074 Uiso 0.44(3) 1 calc R U P C 2
H91E H 0.902400 0.916810 0.441528 0.074 Uiso 0.44(3) 1 calc R U P C 2
H91F H 0.878619 0.981379 0.428848 0.074 Uiso 0.44(3) 1 calc R U P C 2
N1A N 0.5733(11) 1.0705(7) 0.3541(5) 0.046(6) Uani 0.77(4) 1 d D . P B 2
C64A C 0.6249(14) 1.0918(9) 0.3917(8) 0.067(7) Uani 0.77(4) 1 d D . P B 2
H64D H 0.672394 1.103259 0.381433 0.101 Uiso 0.77(4) 1 calc R U P B 2
H64E H 0.634424 1.061532 0.413998 0.101 Uiso 0.77(4) 1 calc R U P B 2
H64F H 0.602368 1.124967 0.404803 0.101 Uiso 0.77(4) 1 calc R U P B 2
C63A C 0.5556(16) 1.1073(10) 0.3153(8) 0.076(8) Uani 0.77(4) 1 d D . P B 2
H63D H 0.528838 1.141468 0.323658 0.114 Uiso 0.77(4) 1 calc R U P B 2
H63E H 0.523862 1.086302 0.292192 0.114 Uiso 0.77(4) 1 calc R U P B 2
H63F H 0.602266 1.118883 0.304092 0.114 Uiso 0.77(4) 1 calc R U P B 2
C29 C 0.408(3) 0.913(2) 0.2004(8) 0.057(5) Uani 0.347(19) 1 d D U P A 1
H29A H 0.380826 0.943101 0.182765 0.086 Uiso 0.347(19) 1 calc R U P A 1
H29B H 0.373704 0.880529 0.203347 0.086 Uiso 0.347(19) 1 calc R U P A 1
H29C H 0.450311 0.899680 0.185651 0.086 Uiso 0.347(19) 1 calc R U P A 1
N2 N 0.4341(9) 0.9423(9) 0.1669(5) 0.082(6) Uani 0.653(19) 1 d D U P A 2
C37 C 0.5117(10) 0.9624(12) 0.1709(8) 0.085(8) Uani 0.653(19) 1 d D U P A 2
H37A H 0.536904 0.945815 0.147028 0.127 Uiso 0.653(19) 1 calc R U P A 2
H37B H 0.538076 0.950583 0.199582 0.127 Uiso 0.653(19) 1 calc R U P A 2
H37C H 0.512311 1.004270 0.168661 0.127 Uiso 0.653(19) 1 calc R U P A 2
C33 C 0.3822(16) 0.9483(14) 0.1265(7) 0.115(11) Uani 0.653(19) 1 d D U P A 2
H33A H 0.400822 0.977677 0.107618 0.173 Uiso 0.653(19) 1 calc R U P A 2
H33B H 0.332683 0.959625 0.134043 0.173 Uiso 0.653(19) 1 calc R U P A 2
H33C H 0.377935 0.911654 0.110670 0.173 Uiso 0.653(19) 1 calc R U P A 2
C29A C 0.4016(12) 0.9292(10) 0.2024(4) 0.057(5) Uani 0.653(19) 1 d D U P A 2
H29D H 0.348404 0.925874 0.199635 0.069 Uiso 0.653(19) 1 calc R U P A 2
O7A O 0.4386(14) 0.9210(7) 0.2395(3) 0.028(3) Uani 0.653(19) 1 d D U P A 2

loop_
_atom_site_aniso_label
_atom_site_aniso_U_11
_atom_site_aniso_U_22
_atom_site_aniso_U_33
_atom_site_aniso_U_23
_atom_site_aniso_U_13
_atom_site_aniso_U_12
Eu01 0.0058(2) 0.0117(2) 0.0109(2) -0.00115(17) -0.00020(16) -0.00011(16)
Eu02 0.0092(2) 0.0124(2) 0.0128(2) -0.00059(17) -0.00090(17) -0.00156(17)
Eu03 0.0084(2) 0.0163(2) 0.0121(2) -0.00161(17) 0.00061(17) 0.00016(17)
Eu04 0.0098(2) 0.0149(2) 0.0130(2) -0.00168(18) -0.00039(17) 0.00093(17)
S1 0.0098(9) 0.0197(10) 0.0137(9) -0.0030(7) -0.0001(7) 0.0016(7)
S3 0.0173(10) 0.0190(10) 0.0153(9) -0.0044(7) -0.0023(7) -0.0009(8)
S6 0.0181(10) 0.0151(10) 0.0206(10) 0.0002(7) -0.0048(8) 0.0004(7)
S2 0.0134(9) 0.0189(10) 0.0152(9) -0.0002(7) -0.0002(7) 0.0008(7)
S5 0.0082(9) 0.0175(10) 0.0162(9) -0.0012(7) -0.0006(7) -0.0007(7)
S4 0.0155(10) 0.0227(11) 0.0205(10) 0.0009(8) 0.0027(8) -0.0047(8)
S7 0.0191(10) 0.0228(11) 0.0172(10) -0.0034(8) 0.0003(8) 0.0028(8)
S8 0.0139(10) 0.0252(11) 0.0171(10) 0.0011(8) 0.0037(8) 0.0002(8)
Cl1 0.0320(12) 0.0525(15) 0.0262(12) 0.0030(10) 0.0001(9) 0.0080(11)
O2 0.005(3) 0.025(3) 0.017(3) 0.005(2) 0.000(2) -0.004(2)
O13 0.007(3) 0.026(3) 0.016(3) 0.002(2) 0.005(2) 0.002(2)
O3 0.007(3) 0.017(3) 0.019(3) -0.003(2) 0.004(2) -0.005(2)
O12 0.007(2) 0.016(2) 0.017(2) 0.0012(18) -0.0045(17) -0.0033(17)
O14 0.009(3) 0.019(3) 0.022(3) -0.004(2) 0.007(2) 0.000(2)
O15 0.013(3) 0.017(3) 0.014(3) 0.000(2) -0.005(2) 0.009(2)
O16 0.0159(18) 0.0183(17) 0.0200(18) 0.0035(14) -0.0041(14) 0.0022(14)
O1 0.005(3) 0.025(3) 0.019(3) -0.002(2) -0.005(2) -0.002(2)
O5 0.020(3) 0.009(3) 0.018(3) -0.001(2) -0.003(2) -0.002(2)
O18 0.019(3) 0.020(3) 0.019(3) -0.002(2) 0.006(2) 0.000(2)
O4 0.008(3) 0.020(3) 0.011(3) 0.002(2) -0.001(2) 0.006(2)
O8 0.036(4) 0.021(3) 0.018(3) -0.004(2) -0.003(3) -0.003(3)
O10 0.032(4) 0.024(3) 0.032(4) -0.003(3) 0.001(3) -0.005(3)
O11 0.030(4) 0.042(4) 0.010(3) 0.004(3) -0.003(2) 0.002(3)
O17 0.0159(18) 0.0183(17) 0.0200(18) 0.0035(14) -0.0041(14) 0.0022(14)
O6 0.029(3) 0.022(3) 0.030(3) -0.006(3) 0.002(3) 0.000(3)
O7 0.030(4) 0.036(7) 0.019(3) 0.000(3) 0.002(3) 0.014(6)
C36 0.010(4) 0.022(4) 0.015(4) 0.004(3) -0.007(3) -0.002(3)
C21 0.016(4) 0.016(4) 0.023(4) -0.002(3) 0.002(3) -0.005(3)
C20 0.011(4) 0.026(5) 0.018(4) 0.001(3) 0.000(3) 0.001(3)
C22 0.018(4) 0.019(4) 0.023(4) -0.001(3) 0.002(3) -0.002(3)
C28 0.010(4) 0.027(5) 0.013(4) 0.001(3) -0.003(3) -0.005(3)
O9 0.106(7) 0.024(4) 0.032(4) 0.009(3) -0.018(4) -0.016(4)
C126 0.021(4) 0.013(4) 0.024(4) -0.001(3) 0.004(3) 0.002(3)
C117 0.010(4) 0.023(4) 0.016(4) 0.002(3) 0.007(3) -0.003(3)
C26 0.016(4) 0.018(4) 0.012(4) 0.003(3) -0.001(3) 0.000(3)
C107 0.008(4) 0.012(4) 0.025(4) -0.004(3) 0.000(3) 0.001(3)
C39 0.009(4) 0.023(4) 0.013(4) -0.002(3) -0.001(3) -0.002(3)
C38 0.017(4) 0.017(4) 0.008(4) -0.002(3) -0.005(3) -0.002(3)
N4 0.032(4) 0.019(4) 0.024(4) 0.008(3) -0.011(3) -0.008(3)
C116 0.009(4) 0.016(4) 0.021(4) -0.006(3) 0.002(3) 0.002(3)
C106 0.017(4) 0.017(4) 0.022(4) -0.004(3) -0.004(3) 0.003(3)
N6 0.032(4) 0.023(4) 0.029(4) 0.006(3) -0.012(3) -0.002(3)
C35 0.012(4) 0.016(4) 0.017(4) -0.002(3) 0.004(3) 0.005(3)
C27 0.009(4) 0.032(5) 0.016(4) -0.003(3) 0.003(3) -0.005(3)
C122 0.012(4) 0.018(4) 0.013(4) -0.003(3) -0.005(3) -0.001(3)
C111 0.015(4) 0.029(5) 0.010(4) 0.001(3) 0.000(3) -0.002(3)
N5 0.042(5) 0.017(4) 0.036(5) 0.005(3) -0.013(4) -0.001(3)
C42 0.020(4) 0.029(5) 0.012(4) -0.007(3) 0.002(3) -0.008(4)
C43 0.017(4) 0.025(5) 0.010(4) -0.001(3) -0.001(3) 0.000(3)
C19 0.021(5) 0.043(6) 0.031(5) 0.000(4) 0.008(4) -0.007(4)
C40 0.018(4) 0.025(5) 0.017(4) 0.003(3) -0.007(3) 0.003(3)
C32 0.014(4) 0.028(5) 0.017(4) 0.003(3) -0.003(3) 0.007(3)
C104 0.017(4) 0.018(5) 0.041(6) -0.007(4) -0.006(4) 0.007(3)
C30 0.013(4) 0.022(4) 0.019(4) -0.005(3) 0.001(3) 0.006(3)
C110 0.015(4) 0.028(5) 0.018(4) -0.005(3) 0.002(3) -0.001(3)
C82 0.0159(18) 0.0183(17) 0.0200(18) 0.0035(14) -0.0041(14) 0.0022(14)
C78 0.024(5) 0.019(4) 0.020(4) 0.002(3) -0.001(4) -0.003(3)
C123 0.005(4) 0.030(5) 0.017(4) 0.001(3) 0.001(3) 0.002(3)
C25 0.020(5) 0.038(5) 0.023(5) -0.007(4) 0.011(4) -0.002(4)
C34 0.013(4) 0.023(4) 0.013(4) -0.003(3) -0.001(3) -0.003(3)
C01T 0.014(4) 0.023(4) 0.018(4) 0.000(3) 0.006(3) -0.001(3)
C24 0.026(5) 0.046(6) 0.026(5) -0.004(4) 0.013(4) -0.003(4)
C118 0.012(4) 0.038(5) 0.025(5) 0.001(4) -0.003(3) -0.001(4)
C23 0.016(5) 0.042(6) 0.034(5) 0.001(4) 0.008(4) -0.008(4)
C112 0.021(4) 0.026(5) 0.016(4) -0.002(3) 0.003(3) -0.001(4)
C100 0.008(4) 0.032(5) 0.020(4) 0.002(4) 0.002(3) -0.003(3)
C125 0.011(4) 0.026(5) 0.028(5) 0.005(4) -0.001(3) 0.004(3)
C020 0.051(6) 0.018(5) 0.024(5) 0.000(4) -0.006(4) -0.004(4)
C67 0.061(7) 0.019(5) 0.024(5) 0.001(4) -0.004(5) -0.004(4)
C109 0.025(5) 0.028(5) 0.030(5) -0.005(4) 0.005(4) 0.011(4)
C17 0.020(5) 0.039(6) 0.025(5) -0.003(4) -0.007(4) -0.005(4)
C121 0.015(4) 0.022(4) 0.014(4) -0.001(3) 0.003(3) 0.000(3)
C81 0.015(4) 0.015(4) 0.016(4) -0.004(3) -0.001(3) -0.001(3)
C69 0.042(6) 0.009(4) 0.030(5) 0.004(4) 0.001(4) -0.010(4)
C115 0.028(5) 0.029(5) 0.031(5) -0.005(4) 0.012(4) 0.009(4)
C120 0.018(5) 0.038(5) 0.024(5) 0.007(4) 0.006(4) -0.001(4)
C105 0.026(5) 0.016(4) 0.033(5) -0.002(4) -0.003(4) 0.011(4)
C124 0.015(4) 0.018(4) 0.025(5) 0.002(3) -0.001(3) 0.004(3)
C113 0.017(4) 0.037(5) 0.029(5) -0.005(4) 0.014(4) -0.008(4)
C41 0.019(4) 0.028(5) 0.017(4) 0.001(3) -0.001(3) 0.000(4)
C119 0.009(4) 0.046(6) 0.030(5) 0.009(4) 0.005(4) -0.007(4)
N3 0.023(4) 0.059(6) 0.021(4) -0.002(4) 0.010(3) -0.008(4)
C68 0.037(5) 0.011(4) 0.025(5) -0.006(3) 0.000(4) -0.005(4)
C73 0.030(5) 0.015(4) 0.031(5) 0.004(4) -0.001(4) -0.004(4)
C80 0.046(6) 0.018(5) 0.017(4) -0.009(3) -0.012(4) 0.000(4)
C128 0.035(6) 0.034(6) 0.027(5) -0.006(4) 0.008(4) 0.001(4)
C31 0.012(4) 0.028(5) 0.024(5) -0.007(4) 0.002(3) 0.007(3)
C70 0.044(6) 0.029(5) 0.027(5) 0.001(4) 0.000(4) -0.014(4)
C18 0.011(4) 0.064(7) 0.031(5) 0.011(5) 0.000(4) -0.004(4)
C74 0.037(5) 0.019(5) 0.026(5) 0.006(4) -0.003(4) -0.007(4)
C114 0.021(5) 0.045(6) 0.040(6) 0.000(5) 0.011(4) 0.002(4)
C75 0.026(5) 0.021(5) 0.027(5) 0.009(4) -0.003(4) 0.000(4)
C95 0.019(4) 0.036(4) 0.040(4) 0.004(4) -0.006(4) 0.007(3)
C72 0.042(6) 0.027(5) 0.030(5) 0.011(4) 0.000(4) -0.003(4)
N1 0.058(10) 0.035(8) 0.043(8) -0.001(6) -0.001(7) -0.024(8)
C13 0.019(4) 0.040(4) 0.035(4) -0.001(4) -0.003(3) 0.004(3)
C76 0.030(5) 0.019(5) 0.020(4) 0.007(3) -0.010(4) -0.007(4)
C127 0.029(5) 0.054(7) 0.029(6) 0.004(5) -0.002(4) -0.005(5)
C71 0.049(7) 0.032(6) 0.028(5) 0.004(4) -0.006(5) -0.002(5)
C86 0.029(5) 0.038(5) 0.046(5) -0.009(4) 0.001(4) 0.016(4)
C79 0.081(9) 0.042(7) 0.020(5) -0.001(5) -0.021(5) -0.006(6)
C1 0.038(5) 0.056(6) 0.055(6) -0.007(5) 0.027(5) -0.002(5)
C5 0.026(4) 0.049(5) 0.033(4) -0.004(4) 0.003(4) 0.018(4)
C77 0.064(8) 0.031(6) 0.027(5) 0.006(4) -0.018(5) 0.001(5)
C92 0.024(4) 0.066(5) 0.049(5) 0.014(4) 0.009(4) -0.007(4)
C65 0.046(7) 0.092(10) 0.031(6) -0.004(6) 0.016(5) -0.024(7)
C87 0.038(5) 0.062(6) 0.068(6) -0.002(5) 0.033(4) 0.002(4)
C9 0.032(5) 0.079(6) 0.058(5) 0.011(5) 0.003(4) -0.012(5)
C66 0.105(12) 0.064(9) 0.039(7) 0.015(6) 0.012(7) -0.018(8)
C94 0.030(9) 0.067(11) 0.052(11) -0.009(9) 0.009(10) -0.013(9)
C12 0.032(8) 0.073(9) 0.077(10) -0.002(9) 0.001(9) -0.020(8)
C8 0.034(6) 0.059(8) 0.041(7) -0.005(6) 0.002(5) 0.029(6)
C7 0.050(8) 0.049(8) 0.061(8) 0.000(7) 0.016(7) 0.018(6)
C64 0.073(15) 0.057(12) 0.069(14) -0.013(9) -0.005(11) -0.030(11)
C98 0.012(6) 0.050(8) 0.056(8) -0.001(7) -0.005(6) 0.000(6)
C6 0.026(7) 0.065(9) 0.062(8) -0.015(7) -0.004(6) 0.016(6)
C14 0.030(7) 0.050(8) 0.060(8) 0.008(7) -0.007(6) 0.009(6)
C16 0.029(7) 0.061(8) 0.051(8) 0.007(7) 0.003(6) 0.008(6)
C97 0.028(7) 0.048(8) 0.071(9) -0.003(7) -0.009(7) 0.022(6)
C15 0.023(6) 0.056(8) 0.038(7) 0.009(6) -0.008(6) 0.004(6)
C93 0.025(9) 0.080(11) 0.078(11) 0.020(10) 0.012(9) 0.003(8)
C88 0.052(8) 0.075(9) 0.082(9) 0.001(8) 0.048(8) 0.015(7)
C63 0.107(19) 0.049(13) 0.067(14) 0.018(10) -0.003(12) -0.020(12)
C90 0.046(8) 0.085(10) 0.089(9) -0.006(8) 0.036(7) 0.002(8)
C89 0.061(8) 0.094(9) 0.067(9) 0.007(8) 0.040(7) 0.015(8)
C10 0.022(7) 0.085(10) 0.071(10) 0.008(9) 0.009(8) 0.003(7)
C91 0.025(8) 0.074(10) 0.061(9) 0.023(9) 0.001(7) 0.000(8)
C11 0.040(8) 0.091(10) 0.065(9) 0.009(8) 0.000(7) -0.003(8)
C96 0.040(8) 0.073(9) 0.058(8) 0.008(8) -0.016(7) 0.008(7)
C3 0.062(10) 0.108(11) 0.059(10) -0.013(9) 0.036(8) 0.012(9)
C85 0.029(8) 0.070(11) 0.089(11) -0.024(9) 0.006(8) 0.013(8)
C84 0.059(10) 0.052(10) 0.105(12) -0.021(9) 0.011(9) 0.024(8)
C4 0.071(11) 0.108(12) 0.105(12) -0.019(10) 0.046(10) -0.007(10)
C2 0.050(9) 0.107(12) 0.095(11) 0.002(10) 0.037(9) 0.018(9)
C83 0.078(11) 0.084(12) 0.081(11) -0.025(10) 0.011(9) 0.042(10)
C14A 0.036(10) 0.055(10) 0.047(10) 0.017(9) -0.007(9) 0.003(9)
C15A 0.029(9) 0.045(10) 0.047(10) 0.004(9) -0.007(9) 0.004(9)
C16A 0.029(9) 0.048(10) 0.048(10) -0.001(9) 0.000(9) 0.015(9)
C10A 0.038(10) 0.086(11) 0.074(11) 0.010(10) 0.006(10) 0.004(9)
C11A 0.035(10) 0.081(11) 0.068(10) 0.005(10) 0.003(9) -0.021(9)
C12A 0.032(10) 0.066(12) 0.062(13) -0.010(11) 0.008(11) -0.023(10)
C3A 0.074(12) 0.105(13) 0.090(12) -0.020(11) 0.037(11) 0.004(11)
C2A 0.067(12) 0.105(13) 0.094(13) -0.005(11) 0.036(11) 0.015(11)
C4A 0.057(11) 0.098(12) 0.071(12) 0.000(11) 0.050(10) 0.004(10)
C85A 0.050(11) 0.083(12) 0.096(12) -0.007(11) 0.025(10) 0.025(10)
C83A 0.065(12) 0.065(12) 0.090(12) -0.028(11) 0.005(11) 0.023(10)
C84A 0.058(11) 0.076(12) 0.089(12) -0.011(11) 0.003(11) 0.029(11)
C96A 0.027(9) 0.056(10) 0.050(10) -0.004(9) -0.023(8) 0.010(9)
C98A 0.027(9) 0.059(10) 0.065(10) 0.005(9) 0.003(9) 0.011(9)
C97A 0.033(9) 0.052(10) 0.059(10) -0.002(9) -0.014(9) 0.014(9)
C89A 0.062(11) 0.085(11) 0.081(11) 0.002(10) 0.034(10) 0.005(10)
C88A 0.053(11) 0.078(11) 0.071(11) -0.007(10) 0.034(10) 0.006(10)
C90A 0.047(10) 0.077(11) 0.080(11) 0.000(10) 0.038(10) 0.008(10)
C6A 0.019(11) 0.051(13) 0.050(12) 0.005(11) -0.004(11) 0.024(11)
C7A 0.045(10) 0.052(11) 0.047(10) -0.007(10) 0.007(10) 0.019(10)
C8A 0.044(10) 0.064(11) 0.055(11) -0.002(10) 0.003(10) 0.019(10)
C94A 0.025(9) 0.055(11) 0.050(12) -0.014(10) 0.014(10) -0.012(9)
C93A 0.031(9) 0.073(10) 0.080(11) 0.030(10) 0.008(9) 0.011(9)
C91A 0.024(9) 0.070(12) 0.056(10) 0.020(10) 0.006(8) -0.020(9)
N1A 0.058(10) 0.035(8) 0.043(8) -0.001(6) -0.001(7) -0.024(8)
C64A 0.073(15) 0.057(12) 0.069(14) -0.013(9) -0.005(11) -0.030(11)
C63A 0.107(19) 0.049(13) 0.067(14) 0.018(10) -0.003(12) -0.020(12)
C29 0.064(7) 0.056(10) 0.051(7) -0.010(6) 0.008(6) 0.006(7)
N2 0.093(10) 0.097(10) 0.058(9) 0.014(7) 0.015(7) -0.024(8)
C37 0.065(13) 0.110(16) 0.079(14) 0.019(12) 0.006(10) -0.034(11)
C33 0.130(18) 0.137(18) 0.066(14) 0.011(13) -0.035(13) -0.032(15)
C29A 0.064(7) 0.056(10) 0.051(7) -0.010(6) 0.008(6) 0.006(7)
O7A 0.030(4) 0.036(7) 0.019(3) 0.000(3) 0.002(3) 0.014(6)

loop_
_atom_type_symbol
_atom_type_description
_atom_type_scat_dispersion_real
_atom_type_scat_dispersion_imag
_atom_type_scat_source
C C 0.0181 0.0091 'International Tables Vol C Tables 4.2.6.8 and 6.1.1.4'
H H 0.0000 0.0000 'International Tables Vol C Tables 4.2.6.8 and 6.1.1.4'
Cl Cl 0.3639 0.7018 'International Tables Vol C Tables 4.2.6.8 and 6.1.1.4'
Eu Eu -8.9294 11.1857 'International Tables Vol C Tables 4.2.6.8 and 6.1.1.4'
N N 0.0311 0.0180 'International Tables Vol C Tables 4.2.6.8 and 6.1.1.4'
O O 0.0492 0.0322 'International Tables Vol C Tables 4.2.6.8 and 6.1.1.4'
S S 0.3331 0.5567 'International Tables Vol C Tables 4.2.6.8 and 6.1.1.4'

loop_
_geom_angle_atom_site_label_1
_geom_angle_atom_site_label_2
_geom_angle_atom_site_label_3
_geom_angle
_geom_angle_site_symmetry_1
_geom_angle_site_symmetry_3
_geom_angle_publ_flag
O12 Eu01 O3 76.02(17) . . ?
O12 Eu01 O13 87.10(18) . . ?
O3 Eu01 O13 137.01(18) . . ?
O12 Eu01 O4 136.67(17) . . ?
O3 Eu01 O4 89.45(18) . . ?
O13 Eu01 O4 76.18(17) . . ?
O12 Eu01 O16 80.27(18) . 3_666 ?
O3 Eu01 O16 81.71(18) . 3_666 ?
O13 Eu01 O16 134.47(18) . 3_666 ?
O4 Eu01 O16 138.46(18) . 3_666 ?
O12 Eu01 O18 136.27(17) . . ?
O3 Eu01 O18 138.93(18) . . ?
O13 Eu01 O18 78.59(18) . . ?
O4 Eu01 O18 79.52(18) . . ?
O16 Eu01 O18 81.04(18) 3_666 . ?
O12 Eu01 O5 68.19(17) . . ?
O3 Eu01 O5 69.13(17) . . ?
O13 Eu01 O5 67.90(18) . . ?
O4 Eu01 O5 68.48(17) . . ?
O16 Eu01 O5 140.99(17) 3_666 . ?
O18 Eu01 O5 137.86(17) . . ?
O12 Eu01 S5 67.92(12) . . ?
O3 Eu01 S5 135.31(13) . . ?
O13 Eu01 S5 67.45(13) . . ?
O4 Eu01 S5 135.06(13) . . ?
O16 Eu01 S5 67.25(13) 3_666 . ?
O18 Eu01 S5 68.42(13) . . ?
O5 Eu01 S5 117.35(13) . . ?
O12 Eu01 S1 136.57(13) . . ?
O3 Eu01 S1 67.73(13) . . ?
O13 Eu01 S1 136.01(13) . . ?
O4 Eu01 S1 67.34(12) . . ?
O16 Eu01 S1 71.77(13) 3_666 . ?
O18 Eu01 S1 71.52(13) . . ?
O5 Eu01 S1 116.87(13) . . ?
S5 Eu01 S1 125.77(5) . . ?
O12 Eu01 Eu02 41.08(12) . . ?
O3 Eu01 Eu02 41.29(12) . . ?
O13 Eu01 Eu02 102.82(13) . . ?
O4 Eu01 Eu02 103.95(13) . . ?
O16 Eu01 Eu02 95.75(13) 3_666 . ?
O18 Eu01 Eu02 176.45(13) . . ?
O5 Eu01 Eu02 45.28(12) . . ?
S5 Eu01 Eu02 109.00(4) . . ?
S1 Eu01 Eu02 108.99(4) . . ?
O12 Eu01 Eu03 102.86(12) . . ?
O3 Eu01 Eu03 104.23(12) . . ?
O13 Eu01 Eu03 41.26(12) . . ?
O4 Eu01 Eu03 41.12(12) . . ?
O16 Eu01 Eu03 173.76(13) 3_666 . ?
O18 Eu01 Eu03 93.08(13) . . ?
O5 Eu01 Eu03 44.80(12) . . ?
S5 Eu01 Eu03 108.71(4) . . ?
S1 Eu01 Eu03 108.45(4) . . ?
Eu02 Eu01 Eu03 90.078(14) . . ?
O10 Eu02 O15 80.2(2) . . ?
O10 Eu02 O2 80.6(2) . . ?
O15 Eu02 O2 78.10(17) . . ?
O10 Eu02 O12 139.0(2) . . ?
O15 Eu02 O12 86.18(18) . . ?
O2 Eu02 O12 133.89(17) . . ?
O10 Eu02 O3 137.8(2) . . ?
O15 Eu02 O3 136.01(17) . . ?
O2 Eu02 O3 86.64(18) . . ?
O12 Eu02 O3 75.26(17) . . ?
O10 Eu02 O11 84.1(2) . . ?
O15 Eu02 O11 137.16(19) . . ?
O2 Eu02 O11 137.89(19) . . ?
O12 Eu02 O11 80.10(19) . . ?
O3 Eu02 O11 78.9(2) . . ?
O10 Eu02 O5 137.58(19) . . ?
O15 Eu02 O5 67.71(17) . . ?
O2 Eu02 O5 66.51(17) . . ?
O12 Eu02 O5 67.41(17) . . ?
O3 Eu02 O5 68.35(17) . . ?
O11 Eu02 O5 138.30(19) . . ?
O10 Eu02 S6 71.01(16) . . ?
O15 Eu02 S6 68.08(12) . . ?
O2 Eu02 S6 138.64(14) . . ?
O12 Eu02 S6 68.08(13) . . ?
O3 Eu02 S6 134.41(13) . . ?
O11 Eu02 S6 69.14(15) . . ?
O5 Eu02 S6 117.74(13) . . ?
O10 Eu02 S4 70.21(16) . . ?
O15 Eu02 S4 137.88(13) . . ?
O2 Eu02 S4 68.20(13) . . ?
O12 Eu02 S4 135.58(13) . . ?
O3 Eu02 S4 67.67(12) . . ?
O11 Eu02 S4 69.71(15) . . ?
O5 Eu02 S4 117.07(13) . . ?
S6 Eu02 S4 125.16(6) . . ?
O10 Eu02 Eu04 92.44(16) . . ?
O15 Eu02 Eu04 41.42(11) . . ?
O2 Eu02 Eu04 41.26(12) . . ?
O12 Eu02 Eu04 102.44(12) . . ?
O3 Eu02 Eu04 103.97(13) . . ?
O11 Eu02 Eu04 176.54(15) . . ?
O5 Eu02 Eu04 45.15(11) . . ?
S6 Eu02 Eu04 109.49(4) . . ?
S4 Eu02 Eu04 109.41(4) . . ?
O10 Eu02 Eu01 177.70(16) . . ?
O15 Eu02 Eu01 101.81(13) . . ?
O2 Eu02 Eu01 100.75(13) . . ?
O12 Eu02 Eu01 40.64(12) . . ?
O3 Eu02 Eu01 40.87(12) . . ?
O11 Eu02 Eu01 93.66(15) . . ?
O5 Eu02 Eu01 44.65(11) . . ?
S6 Eu02 Eu01 108.71(4) . . ?
S4 Eu02 Eu01 108.53(4) . . ?
Eu04 Eu02 Eu01 89.792(14) . . ?
O7A Eu03 O1 80.5(6) . . ?
O1 Eu03 O7 82.8(11) . . ?
O7A Eu03 O14 77.5(5) . . ?
O1 Eu03 O14 77.52(18) . . ?
O7 Eu03 O14 85.1(10) . . ?
O7A Eu03 O4 140.7(5) . . ?
O1 Eu03 O4 87.41(18) . . ?
O7 Eu03 O4 134.1(12) . . ?
O14 Eu03 O4 136.00(18) . . ?
O7A Eu03 O13 136.3(6) . . ?
O1 Eu03 O13 135.13(18) . . ?
O7 Eu03 O13 137.5(13) . . ?
O14 Eu03 O13 86.13(18) . . ?
O4 Eu03 O13 75.96(16) . . ?
O7A Eu03 O6 85.5(5) . . ?
O1 Eu03 O6 139.19(19) . . ?
O7 Eu03 O6 79.2(9) . . ?
O14 Eu03 O6 136.12(19) . . ?
O4 Eu03 O6 79.60(19) . . ?
O13 Eu03 O6 78.78(19) . . ?
O7A Eu03 O5 136.7(5) . . ?
O1 Eu03 O5 67.63(17) . . ?
O7 Eu03 O5 143.1(9) . . ?
O14 Eu03 O5 67.80(17) . . ?
O4 Eu03 O5 68.23(17) . . ?
O13 Eu03 O5 67.50(17) . . ?
O6 Eu03 O5 137.67(18) . . ?
O7A Eu03 S2 73.0(5) . . ?
O1 Eu03 S2 67.81(13) . . ?
O7 Eu03 S2 67.0(12) . . ?
O14 Eu03 S2 137.31(13) . . ?
O4 Eu03 S2 67.79(12) . . ?
O13 Eu03 S2 136.24(13) . . ?
O6 Eu03 S2 71.45(15) . . ?
O5 Eu03 S2 117.18(13) . . ?
O7A Eu03 S8 68.7(6) . . ?
O1 Eu03 S8 137.21(13) . . ?
O7 Eu03 S8 70.7(13) . . ?
O14 Eu03 S8 67.54(13) . . ?
O4 Eu03 S8 135.06(13) . . ?
O13 Eu03 S8 67.53(12) . . ?
O6 Eu03 S8 68.61(15) . . ?
O5 Eu03 S8 117.10(13) . . ?
S2 Eu03 S8 125.72(6) . . ?
O7A Eu03 Eu04 91.5(5) . . ?
O1 Eu03 Eu04 41.42(13) . . ?
O7 Eu03 Eu04 98.0(9) . . ?
O14 Eu03 Eu04 41.27(12) . . ?
O4 Eu03 Eu04 103.75(13) . . ?
O13 Eu03 Eu04 102.38(13) . . ?
O6 Eu03 Eu04 176.62(14) . . ?
O5 Eu03 Eu04 45.22(11) . . ?
S2 Eu03 Eu04 109.22(4) . . ?
S8 Eu03 Eu04 108.80(4) . . ?
O7A Eu03 Eu01 177.3(6) . . ?
O1 Eu03 Eu01 101.99(13) . . ?
O7 Eu03 Eu01 172.1(9) . . ?
O14 Eu03 Eu01 101.88(13) . . ?
O4 Eu03 Eu01 41.10(11) . . ?
O13 Eu03 Eu01 41.03(12) . . ?
O6 Eu03 Eu01 93.20(14) . . ?
O5 Eu03 Eu01 44.48(11) . . ?
S2 Eu03 Eu01 108.88(4) . . ?
S8 Eu03 Eu01 108.56(4) . . ?
Eu04 Eu03 Eu01 89.696(14) . . ?
O14 Eu04 O2 134.04(18) . . ?
O14 Eu04 O15 86.08(18) . . ?
O2 Eu04 O15 77.33(18) . . ?
O14 Eu04 O1 76.86(17) . . ?
O2 Eu04 O1 85.01(18) . . ?
O15 Eu04 O1 134.63(17) . . ?
O14 Eu04 O8 140.68(19) . . ?
O2 Eu04 O8 76.48(19) . . ?
O15 Eu04 O8 76.89(19) . . ?
O1 Eu04 O8 138.63(19) . . ?
O14 Eu04 O5 67.63(17) . . ?
O2 Eu04 O5 66.42(17) . . ?
O15 Eu04 O5 67.52(17) . . ?
O1 Eu04 O5 67.11(17) . . ?
O8 Eu04 O5 132.76(18) . . ?
O14 Eu04 Cl1 81.16(14) . . ?
O2 Eu04 Cl1 137.73(13) . . ?
O15 Eu04 Cl1 136.98(13) . . ?
O1 Eu04 Cl1 81.78(13) . . ?
O8 Eu04 Cl1 87.56(14) . . ?
O5 Eu04 Cl1 139.68(13) . . ?
O14 Eu04 S3 136.83(13) . . ?
O2 Eu04 S3 67.32(12) . . ?
O15 Eu04 S3 136.60(14) . . ?
O1 Eu04 S3 67.59(12) . . ?
O8 Eu04 S3 71.16(15) . . ?
O5 Eu04 S3 116.31(13) . . ?
Cl1 Eu04 S3 70.51(6) . . ?
O14 Eu04 S7 68.00(13) . . ?
O2 Eu04 S7 137.15(13) . . ?
O15 Eu04 S7 67.25(13) . . ?
O1 Eu04 S7 137.33(13) . . ?
O8 Eu04 S7 72.73(15) . . ?
O5 Eu04 S7 117.15(13) . . ?
Cl1 Eu04 S7 69.86(6) . . ?
S3 Eu04 S7 126.54(5) . . ?
O14 Eu04 Eu03 41.17(12) . . ?
O2 Eu04 Eu03 101.07(13) . . ?
O15 Eu04 Eu03 102.28(13) . . ?
O1 Eu04 Eu03 40.79(12) . . ?
O8 Eu04 Eu03 177.52(14) . . ?
O5 Eu04 Eu03 45.09(12) . . ?
Cl1 Eu04 Eu03 94.58(6) . . ?
S3 Eu04 Eu03 108.38(4) . . ?
S7 Eu04 Eu03 109.17(4) . . ?
O14 Eu04 Eu02 102.52(13) . . ?
O2 Eu04 Eu02 40.91(12) . . ?
O15 Eu04 Eu02 40.93(12) . . ?
O1 Eu04 Eu02 102.31(13) . . ?
O8 Eu04 Eu02 87.43(13) . . ?
O5 Eu04 Eu02 45.34(12) . . ?
Cl1 Eu04 Eu02 174.97(6) . . ?
S3 Eu04 Eu02 108.18(4) . . ?
S7 Eu04 Eu02 108.16(4) . . ?
Eu03 Eu04 Eu02 90.434(14) . . ?
C36 S1 C26 101.1(4) . . ?
C36 S1 Eu01 100.1(3) . . ?
C26 S1 Eu01 99.3(3) . . ?
C22 S3 C43 103.9(4) . . ?
C22 S3 Eu04 100.4(3) . . ?
C43 S3 Eu04 100.0(3) . . ?
C106 S6 C123 101.4(4) . . ?
C106 S6 Eu02 99.4(3) . . ?
C123 S6 Eu02 99.9(3) . . ?
C39 S2 C34 101.1(4) . . ?
C39 S2 Eu03 98.9(3) . . ?
C34 S2 Eu03 99.8(3) . . ?
C117 S5 C121 103.0(4) . . ?
C117 S5 Eu01 100.1(3) . . ?
C121 S5 Eu01 98.9(3) . . ?
C27 S4 C20 102.4(4) . . ?
C27 S4 Eu02 100.3(3) . . ?
C20 S4 Eu02 99.2(3) . . ?
C126 S7 C110 101.4(4) . . ?
C126 S7 Eu04 100.0(3) . . ?
C110 S7 Eu04 99.3(3) . . ?
C112 S8 C01T 102.1(4) . . ?
C112 S8 Eu03 99.5(3) . . ?
C01T S8 Eu03 99.8(3) . . ?
C21 O2 Eu02 129.7(5) . . ?
C21 O2 Eu04 131.1(5) . . ?
Eu02 O2 Eu04 97.83(18) . . ?
C116 O13 Eu01 131.2(5) . . ?
C116 O13 Eu03 130.7(5) . . ?
Eu01 O13 Eu03 97.70(18) . . ?
C28 O3 Eu01 131.0(5) . . ?
C28 O3 Eu02 131.1(5) . . ?
Eu01 O3 Eu02 97.84(18) . . ?
C122 O12 Eu01 131.3(4) . . ?
C122 O12 Eu02 130.1(5) . . ?
Eu01 O12 Eu02 98.28(18) . . ?
C111 O14 Eu03 131.9(5) . . ?
C111 O14 Eu04 130.3(5) . . ?
Eu03 O14 Eu04 97.56(18) . . ?
C107 O15 Eu02 130.9(5) . . ?
C107 O15 Eu04 130.8(5) . . ?
Eu02 O15 Eu04 97.65(18) . . ?
C82 O16 Eu01 132.0(5) . 3_666 ?
C38 O1 Eu03 131.1(5) . . ?
C38 O1 Eu04 130.4(5) . . ?
Eu03 O1 Eu04 97.79(18) . . ?
Eu01 O5 Eu03 90.72(16) . . ?
Eu01 O5 Eu04 179.4(3) . . ?
Eu03 O5 Eu04 89.69(16) . . ?
Eu01 O5 Eu02 90.07(17) . . ?
Eu03 O5 Eu02 179.2(2) . . ?
Eu04 O5 Eu02 89.51(16) . . ?
Eu01 O18 H18A 109.5 . . ?
Eu01 O18 H18B 109.9 . . ?
H18A O18 H18B 104.1 . . ?
C35 O4 Eu03 131.2(4) . . ?
C35 O4 Eu01 131.0(5) . . ?
Eu03 O4 Eu01 97.78(17) . . ?
C67 O8 Eu04 129.9(5) . . ?
C67 O8 H8 108.6(16) . . ?
Eu04 O8 H8 120.9(15) . . ?
C68 O10 Eu02 163.6(6) . . ?
C127 O11 Eu02 133.1(7) . . ?
C128 O6 Eu03 130.3(6) . . ?
C29 O7 Eu03 138(3) . . ?
C29 O7 H7 109.5 . . ?
Eu03 O7 H7 85.2 . . ?
C30 C36 C35 121.5(7) . . ?
C30 C36 S1 119.9(6) . . ?
C35 C36 S1 118.7(6) . . ?
O2 C21 C20 123.7(7) . . ?
O2 C21 C22 120.7(7) . . ?
C20 C21 C22 115.6(7) . . ?
C19 C20 C21 122.7(8) . . ?
C19 C20 S4 119.0(7) . . ?
C21 C20 S4 118.3(6) . . ?
C17 C22 C21 120.2(8) . . ?
C17 C22 S3 120.1(6) . . ?
C21 C22 S3 119.6(6) . . ?
O3 C28 C26 122.2(7) . . ?
O3 C28 C27 121.2(7) . . ?
C26 C28 C27 116.6(7) . . ?
C109 C126 C107 121.5(8) . . ?
C109 C126 S7 119.6(7) . . ?
C107 C126 S7 118.9(6) . . ?
C118 C117 C116 122.0(7) . . ?
C118 C117 S5 119.6(6) . . ?
C116 C117 S5 118.4(6) . . ?
C25 C26 C28 121.4(8) . . ?
C25 C26 S1 119.0(6) . . ?
C28 C26 S1 119.6(6) . . ?
O15 C107 C126 122.6(7) . . ?
O15 C107 C106 121.6(7) . . ?
C126 C107 C106 115.8(7) . . ?
C40 C39 C38 122.2(7) . . ?
C40 C39 S2 118.9(6) . . ?
C38 C39 S2 118.9(6) . . ?
O1 C38 C43 122.7(7) . . ?
O1 C38 C39 122.4(7) . . ?
C43 C38 C39 114.9(7) . . ?
C75 N4 C74 103.3(7) . . ?
O13 C116 C01T 123.0(7) . . ?
O13 C116 C117 122.5(7) . . ?
C01T C116 C117 114.5(7) . . ?
C105 C106 C107 121.3(8) . . ?
C105 C106 S6 119.1(6) . . ?
C107 C106 S6 119.5(6) . . ?
N5 N6 C75 110.4(7) . . ?
N5 N6 H6 124.8 . . ?
C75 N6 H6 124.8 . . ?
O4 C35 C36 122.8(7) . . ?
O4 C35 C34 122.1(7) . . ?
C36 C35 C34 115.2(7) . . ?
C23 C27 C28 120.0(8) . . ?
C23 C27 S4 120.3(7) . . ?
C28 C27 S4 119.6(6) . . ?
O12 C122 C121 121.5(7) . . ?
O12 C122 C123 122.7(7) . . ?
C121 C122 C123 115.7(7) . . ?
O14 C111 C110 123.7(7) . . ?
O14 C111 C112 121.7(7) . . ?
C110 C111 C112 114.7(7) . . ?
C74 N5 N6 102.7(7) . . ?
C43 C42 C41 123.0(8) . . ?
C43 C42 H42 118.5 . . ?
C41 C42 H42 118.5 . . ?
C42 C43 C38 121.8(8) . . ?
C42 C43 S3 119.8(6) . . ?
C38 C43 S3 118.5(6) . . ?
C20 C19 C18 122.5(9) . . ?
C20 C19 H19 118.7 . . ?
C18 C19 H19 118.7 . . ?
C39 C40 C41 122.1(8) . . ?
C39 C40 H40 118.9 . . ?
C41 C40 H40 118.9 . . ?
C34 C32 C31 122.9(7) . . ?
C34 C32 H32 118.6 . . ?
C31 C32 H32 118.6 . . ?
C105 C104 C109 117.1(8) . . ?
C105 C104 C86 121.7(8) . . ?
C109 C104 C86 121.2(8) . . ?
C36 C30 C31 123.0(7) . . ?
C36 C30 H30 118.5 . . ?
C31 C30 H30 118.5 . . ?
C115 C110 C111 121.8(8) . . ?
C115 C110 S7 119.7(7) . . ?
C111 C110 S7 118.4(6) . . ?
O17 C82 O16 125.7(7) . . ?
O17 C82 C81 117.7(7) . . ?
O16 C82 C81 116.5(7) . . ?
C81 C78 C76 119.6(8) . . ?
C81 C78 H78 120.2 . . ?
C76 C78 H78 120.2 . . ?
C124 C123 C122 121.9(7) . . ?
C124 C123 S6 119.3(7) . . ?
C122 C123 S6 118.8(6) . . ?
C26 C25 C24 122.8(8) . . ?
C26 C25 H25 118.6 . . ?
C24 C25 H25 118.6 . . ?
C32 C34 C35 121.9(7) . . ?
C32 C34 S2 118.8(6) . . ?
C35 C34 S2 119.2(6) . . ?
C120 C01T C116 121.7(8) . . ?
C120 C01T S8 119.8(6) . . ?
C116 C01T S8 118.5(6) . . ?
C23 C24 C25 115.3(8) . . ?
C23 C24 C1 123.5(9) . . ?
C25 C24 C1 121.2(9) . . ?
C117 C118 C119 122.8(8) . . ?
C117 C118 H118 118.6 . . ?
C119 C118 H118 118.6 . . ?
C27 C23 C24 123.8(8) . . ?
C27 C23 H23 118.1 . . ?
C24 C23 H23 118.1 . . ?
C113 C112 C111 121.7(8) . . ?
C113 C112 S8 119.1(7) . . ?
C111 C112 S8 119.2(6) . . ?
C125 C100 C121 121.8(8) . . ?
C125 C100 H100 119.1 . . ?
C121 C100 H100 119.1 . . ?
C100 C125 C124 116.7(7) . . ?
C100 C125 C95 121.9(7) . . ?
C124 C125 C95 121.4(7) . . ?
C73 C020 C69 120.9(8) . . ?
C73 C020 H020 119.6 . . ?
C69 C020 H020 119.6 . . ?
O8 C67 H67A 109.5 . . ?
O8 C67 H67B 109.5 . . ?
H67A C67 H67B 109.5 . . ?
O8 C67 H67C 109.5 . . ?
H67A C67 H67C 109.5 . . ?
H67B C67 H67C 109.5 . . ?
C104 C109 C126 121.8(8) . . ?
C104 C109 H109 119.1 . . ?
C126 C109 H109 119.1 . . ?
C18 C17 C22 122.8(8) . . ?
C18 C17 H17 118.6 . . ?
C22 C17 H17 118.6 . . ?
C100 C121 C122 121.2(7) . . ?
C100 C121 S5 118.8(6) . . ?
C122 C121 S5 120.0(6) . . ?
C80 C81 C78 121.2(8) . . ?
C80 C81 C82 118.1(7) . . ?
C78 C81 C82 120.7(7) . . ?
C020 C69 C70 119.3(8) . . ?
C020 C69 C68 120.3(8) . . ?
C70 C69 C68 120.3(8) . . ?
C114 C115 C110 122.6(9) . . ?
C114 C115 H115 118.7 . . ?
C110 C115 H115 118.7 . . ?
C01T C120 C119 123.4(8) . . ?
C01T C120 H120 118.3 . . ?
C119 C120 H120 118.3 . . ?
C106 C105 C104 122.4(8) . . ?
C106 C105 H105 118.8 . . ?
C104 C105 H105 118.8 . . ?
C123 C124 C125 122.6(8) . . ?
C123 C124 H124 118.7 . . ?
C125 C124 H124 118.7 . . ?
C112 C113 C114 122.9(8) . . ?
C112 C113 H113 118.5 . . ?
C114 C113 H113 118.5 . . ?
C42 C41 C40 115.8(8) . . ?
C42 C41 C13 121.3(7) . . ?
C40 C41 C13 122.8(8) . . ?
C118 C119 C120 115.5(7) . . ?
C118 C119 C92 123.0(8) . . ?
C120 C119 C92 121.6(8) . . ?
C127 N3 C65 122.0(10) . . ?
C127 N3 C66 119.9(9) . . ?
C65 N3 C66 117.9(9) . . ?
O10 C68 O9 121.9(8) . . ?
O10 C68 C69 117.8(8) . . ?
O9 C68 C69 120.3(7) . . ?
C72 C73 C020 118.9(8) . . ?
C72 C73 C74 121.2(8) . . ?
C020 C73 C74 119.9(8) . . ?
C81 C80 C79 118.7(9) . . ?
C81 C80 H80 120.7 . . ?
C79 C80 H80 120.7 . . ?
O6 C128 N1A 125.5(11) . . ?
O6 C128 N1 121(2) . . ?
O6 C128 H128 119.4 . . ?
N1 C128 H128 119.4 . . ?
O6 C128 H12A 117.2 . . ?
N1A C128 H12A 117.2 . . ?
C30 C31 C32 115.5(7) . . ?
C30 C31 C5 123.4(7) . . ?
C32 C31 C5 121.0(7) . . ?
C71 C70 C69 119.4(9) . . ?
C71 C70 H70 120.3 . . ?
C69 C70 H70 120.3 . . ?
C17 C18 C19 116.0(8) . . ?
C17 C18 C9 122.7(8) . . ?
C19 C18 C9 121.2(8) . . ?
N5 C74 N4 114.2(8) . . ?
N5 C74 C73 122.9(8) . . ?
N4 C74 C73 122.9(8) . . ?
C115 C114 C113 116.2(8) . . ?
C115 C114 C87 122.4(9) . . ?
C113 C114 C87 121.4(9) . . ?
N4 C75 N6 109.4(8) . . ?
N4 C75 C76 126.0(8) . . ?
N6 C75 C76 124.6(8) . . ?
C97A C95 C98A 115(2) . . ?
C98 C95 C96 112.1(12) . . ?
C97A C95 C96A 103.0(19) . . ?
C98A C95 C96A 111(2) . . ?
C98 C95 C97 107.4(12) . . ?
C96 C95 C97 105.7(13) . . ?
C97A C95 C125 114.1(13) . . ?
C98 C95 C125 113.0(9) . . ?
C98A C95 C125 106.7(13) . . ?
C96 C95 C125 107.7(9) . . ?
C96A C95 C125 107.2(12) . . ?
C97 C95 C125 110.7(9) . . ?
C71 C72 C73 120.5(9) . . ?
C71 C72 H72 119.8 . . ?
C73 C72 H72 119.8 . . ?
C128 N1 C63 121(3) . . ?
C128 N1 C64 119(3) . . ?
C63 N1 C64 119(3) . . ?
C15A C13 C14A 111(2) . . ?
C14 C13 C16 109.7(11) . . ?
C15A C13 C16A 111(2) . . ?
C14A C13 C16A 104(2) . . ?
C14 C13 C15 108.5(11) . . ?
C16 C13 C15 108.6(10) . . ?
C14 C13 C41 113.0(9) . . ?
C15A C13 C41 115.0(14) . . ?
C14A C13 C41 106.9(14) . . ?
C16 C13 C41 107.8(8) . . ?
C16A C13 C41 108.3(13) . . ?
C15 C13 C41 109.3(8) . . ?
C77 C76 C78 118.7(8) . . ?
C77 C76 C75 122.1(8) . . ?
C78 C76 C75 119.0(8) . . ?
O11 C127 N3 124.8(10) . . ?
O11 C127 H127 117.6 . . ?
N3 C127 H127 117.6 . . ?
C70 C71 C72 121.0(9) . . ?
C70 C71 H71 119.5 . . ?
C72 C71 H71 119.5 . . ?
C85 C86 C83 113.9(16) . . ?
C83A C86 C84A 115(2) . . ?
C85 C86 C84 106.4(15) . . ?
C83 C86 C84 106.0(16) . . ?
C83A C86 C85A 102(2) . . ?
C84A C86 C85A 104(2) . . ?
C85 C86 C104 108.7(10) . . ?
C83A C86 C104 112.8(14) . . ?
C83 C86 C104 112.7(11) . . ?
C84A C86 C104 113.5(15) . . ?
C84 C86 C104 108.8(10) . . ?
C85A C86 C104 107.6(14) . . ?
C77 C79 C80 120.6(9) . . ?
C77 C79 H79 119.7 . . ?
C80 C79 H79 119.7 . . ?
C3A C1 C2A 104(3) . . ?
C4 C1 C3 116.3(17) . . ?
C3A C1 C4A 120(2) . . ?
C2A C1 C4A 95(3) . . ?
C4 C1 C24 112.3(12) . . ?
C3A C1 C24 116.6(17) . . ?
C2A C1 C24 106.2(16) . . ?
C3 C1 C24 109.4(11) . . ?
C4A C1 C24 111.1(14) . . ?
C4 C1 C2 106.1(18) . . ?
C3 C1 C2 103.7(16) . . ?
C24 C1 C2 108.3(11) . . ?
C6 C5 C8 112.5(11) . . ?
C7A C5 C6A 123(3) . . ?
C6 C5 C31 109.0(9) . . ?
C8 C5 C31 111.7(8) . . ?
C7A C5 C31 110.6(19) . . ?
C6A C5 C31 114(2) . . ?
C7A C5 C8A 105(3) . . ?
C6A C5 C8A 98(3) . . ?
C31 C5 C8A 103(2) . . ?
C6 C5 C7 109.4(12) . . ?
C8 C5 C7 104.5(10) . . ?
C31 C5 C7 109.5(8) . . ?
C79 C77 C76 121.2(9) . . ?
C79 C77 H77 119.4 . . ?
C76 C77 H77 119.4 . . ?
C93A C92 C94A 113(2) . . ?
C94 C92 C91 117.1(18) . . ?
C93A C92 C119 108.3(15) . . ?
C94 C92 C119 110.1(17) . . ?
C94A C92 C119 112(2) . . ?
C91 C92 C119 113.0(11) . . ?
C93A C92 C91A 111.4(19) . . ?
C94A C92 C91A 103.2(19) . . ?
C119 C92 C91A 108.7(12) . . ?
C94 C92 C93 107.0(17) . . ?
C91 C92 C93 103.9(15) . . ?
C119 C92 C93 104.6(12) . . ?
N3 C65 H65A 109.5 . . ?
N3 C65 H65B 109.5 . . ?
H65A C65 H65B 109.5 . . ?
N3 C65 H65C 109.5 . . ?
H65A C65 H65C 109.5 . . ?
H65B C65 H65C 109.5 . . ?
C90 C87 C88 108.2(14) . . ?
C89A C87 C88A 118(3) . . ?
C89A C87 C90A 89(3) . . ?
C88A C87 C90A 110(3) . . ?
C90 C87 C89 103.7(14) . . ?
C88 C87 C89 112.8(14) . . ?
C90 C87 C114 111.8(10) . . ?
C88 C87 C114 112.5(10) . . ?
C89A C87 C114 116.1(19) . . ?
C88A C87 C114 114.9(19) . . ?
C90A C87 C114 104.5(17) . . ?
C89 C87 C114 107.5(10) . . ?
C12 C9 C11 118.8(16) . . ?
C10A C9 C12A 119(3) . . ?
C10A C9 C11A 109(2) . . ?
C12A C9 C11A 101(2) . . ?
C12 C9 C10 106.7(15) . . ?
C11 C9 C10 100.4(14) . . ?
C10A C9 C18 109.7(16) . . ?
C12 C9 C18 109.5(14) . . ?
C11 C9 C18 113.1(11) . . ?
C12A C9 C18 111(2) . . ?
C11A C9 C18 106.7(15) . . ?
C10 C9 C18 107.2(10) . . ?
N3 C66 H66A 109.5 . . ?
N3 C66 H66B 109.5 . . ?
H66A C66 H66B 109.5 . . ?
N3 C66 H66C 109.5 . . ?
H66A C66 H66C 109.5 . . ?
H66B C66 H66C 109.5 . . ?
C92 C94 H94A 109.5 . . ?
C92 C94 H94B 109.5 . . ?
H94A C94 H94B 109.5 . . ?
C92 C94 H94C 109.5 . . ?
H94A C94 H94C 109.5 . . ?
H94B C94 H94C 109.5 . . ?
C9 C12 H12B 109.5 . . ?
C9 C12 H12C 109.5 . . ?
H12B C12 H12C 109.5 . . ?
C9 C12 H12D 109.5 . . ?
H12B C12 H12D 109.5 . . ?
H12C C12 H12D 109.5 . . ?
C5 C8 H8A 109.5 . . ?
C5 C8 H8B 109.5 . . ?
H8A C8 H8B 109.5 . . ?
C5 C8 H8C 109.5 . . ?
H8A C8 H8C 109.5 . . ?
H8B C8 H8C 109.5 . . ?
C5 C7 H7A 109.5 . . ?
C5 C7 H7B 109.5 . . ?
H7A C7 H7B 109.5 . . ?
C5 C7 H7C 109.5 . . ?
H7A C7 H7C 109.5 . . ?
H7B C7 H7C 109.5 . . ?
N1 C64 H64A 109.5 . . ?
N1 C64 H64B 109.5 . . ?
H64A C64 H64B 109.5 . . ?
N1 C64 H64C 109.5 . . ?
H64A C64 H64C 109.5 . . ?
H64B C64 H64C 109.5 . . ?
C95 C98 H98A 109.5 . . ?
C95 C98 H98B 109.5 . . ?
H98A C98 H98B 109.5 . . ?
C95 C98 H98C 109.5 . . ?
H98A C98 H98C 109.5 . . ?
H98B C98 H98C 109.5 . . ?
C5 C6 H6A 109.5 . . ?
C5 C6 H6B 109.5 . . ?
H6A C6 H6B 109.5 . . ?
C5 C6 H6C 109.5 . . ?
H6A C6 H6C 109.5 . . ?
H6B C6 H6C 109.5 . . ?
C13 C14 H14A 109.5 . . ?
C13 C14 H14B 109.5 . . ?
H14A C14 H14B 109.5 . . ?
C13 C14 H14C 109.5 . . ?
H14A C14 H14C 109.5 . . ?
H14B C14 H14C 109.5 . . ?
C13 C16 H16A 109.5 . . ?
C13 C16 H16B 109.5 . . ?
H16A C16 H16B 109.5 . . ?
C13 C16 H16C 109.5 . . ?
H16A C16 H16C 109.5 . . ?
H16B C16 H16C 109.5 . . ?
C95 C97 H97A 109.5 . . ?
C95 C97 H97B 109.5 . . ?
H97A C97 H97B 109.5 . . ?
C95 C97 H97C 109.5 . . ?
H97A C97 H97C 109.5 . . ?
H97B C97 H97C 109.5 . . ?
C13 C15 H15A 109.5 . . ?
C13 C15 H15B 109.5 . . ?
H15A C15 H15B 109.5 . . ?
C13 C15 H15C 109.5 . . ?
H15A C15 H15C 109.5 . . ?
H15B C15 H15C 109.5 . . ?
C92 C93 H93A 109.5 . . ?
C92 C93 H93B 109.5 . . ?
H93A C93 H93B 109.5 . . ?
C92 C93 H93C 109.5 . . ?
H93A C93 H93C 109.5 . . ?
H93B C93 H93C 109.5 . . ?
C87 C88 H88A 109.5 . . ?
C87 C88 H88B 109.5 . . ?
H88A C88 H88B 109.5 . . ?
C87 C88 H88C 109.5 . . ?
H88A C88 H88C 109.5 . . ?
H88B C88 H88C 109.5 . . ?
N1 C63 H63A 109.5 . . ?
N1 C63 H63B 109.5 . . ?
H63A C63 H63B 109.5 . . ?
N1 C63 H63C 109.5 . . ?
H63A C63 H63C 109.5 . . ?
H63B C63 H63C 109.5 . . ?
C87 C90 H90A 109.5 . . ?
C87 C90 H90B 109.5 . . ?
H90A C90 H90B 109.5 . . ?
C87 C90 H90C 109.5 . . ?
H90A C90 H90C 109.5 . . ?
H90B C90 H90C 109.5 . . ?
C87 C89 H89A 109.5 . . ?
C87 C89 H89B 109.5 . . ?
H89A C89 H89B 109.5 . . ?
C87 C89 H89C 109.5 . . ?
H89A C89 H89C 109.5 . . ?
H89B C89 H89C 109.5 . . ?
C9 C10 H10A 109.5 . . ?
C9 C10 H10B 109.5 . . ?
H10A C10 H10B 109.5 . . ?
C9 C10 H10C 109.5 . . ?
H10A C10 H10C 109.5 . . ?
H10B C10 H10C 109.5 . . ?
C92 C91 H91A 109.5 . . ?
C92 C91 H91B 109.5 . . ?
H91A C91 H91B 109.5 . . ?
C92 C91 H91C 109.5 . . ?
H91A C91 H91C 109.5 . . ?
H91B C91 H91C 109.5 . . ?
C9 C11 H11A 109.5 . . ?
C9 C11 H11B 109.5 . . ?
H11A C11 H11B 109.5 . . ?
C9 C11 H11C 109.5 . . ?
H11A C11 H11C 109.5 . . ?
H11B C11 H11C 109.5 . . ?
C95 C96 H96A 109.5 . . ?
C95 C96 H96B 109.5 . . ?
H96A C96 H96B 109.5 . . ?
C95 C96 H96C 109.5 . . ?
H96A C96 H96C 109.5 . . ?
H96B C96 H96C 109.5 . . ?
C1 C3 H3A 109.5 . . ?
C1 C3 H3B 109.5 . . ?
H3A C3 H3B 109.5 . . ?
C1 C3 H3C 109.5 . . ?
H3A C3 H3C 109.5 . . ?
H3B C3 H3C 109.5 . . ?
C86 C85 H85A 109.5 . . ?
C86 C85 H85B 109.5 . . ?
H85A C85 H85B 109.5 . . ?
C86 C85 H85C 109.5 . . ?
H85A C85 H85C 109.5 . . ?
H85B C85 H85C 109.5 . . ?
C86 C84 H84A 109.5 . . ?
C86 C84 H84B 109.5 . . ?
H84A C84 H84B 109.5 . . ?
C86 C84 H84C 109.5 . . ?
H84A C84 H84C 109.5 . . ?
H84B C84 H84C 109.5 . . ?
C1 C4 H4A 109.5 . . ?
C1 C4 H4B 109.5 . . ?
H4A C4 H4B 109.5 . . ?
C1 C4 H4C 109.5 . . ?
H4A C4 H4C 109.5 . . ?
H4B C4 H4C 109.5 . . ?
C1 C2 H2A 109.5 . . ?
C1 C2 H2B 109.5 . . ?
H2A C2 H2B 109.5 . . ?
C1 C2 H2C 109.5 . . ?
H2A C2 H2C 109.5 . . ?
H2B C2 H2C 109.5 . . ?
C86 C83 H83A 109.5 . . ?
C86 C83 H83B 109.5 . . ?
H83A C83 H83B 109.5 . . ?
C86 C83 H83C 109.5 . . ?
H83A C83 H83C 109.5 . . ?
H83B C83 H83C 109.5 . . ?
C13 C14A H14D 109.5 . . ?
C13 C14A H14E 109.5 . . ?
H14D C14A H14E 109.5 . . ?
C13 C14A H14F 109.5 . . ?
H14D C14A H14F 109.5 . . ?
H14E C14A H14F 109.5 . . ?
C13 C15A H15D 109.5 . . ?
C13 C15A H15E 109.5 . . ?
H15D C15A H15E 109.5 . . ?
C13 C15A H15F 109.5 . . ?
H15D C15A H15F 109.5 . . ?
H15E C15A H15F 109.5 . . ?
C13 C16A H16D 109.5 . . ?
C13 C16A H16E 109.5 . . ?
H16D C16A H16E 109.5 . . ?
C13 C16A H16F 109.5 . . ?
H16D C16A H16F 109.5 . . ?
H16E C16A H16F 109.5 . . ?
C9 C10A H10D 109.5 . . ?
C9 C10A H10E 109.5 . . ?
H10D C10A H10E 109.5 . . ?
C9 C10A H10F 109.5 . . ?
H10D C10A H10F 109.5 . . ?
H10E C10A H10F 109.5 . . ?
C9 C11A H11D 109.5 . . ?
C9 C11A H11E 109.5 . . ?
H11D C11A H11E 109.5 . . ?
C9 C11A H11F 109.5 . . ?
H11D C11A H11F 109.5 . . ?
H11E C11A H11F 109.5 . . ?
C9 C12A H12E 109.5 . . ?
C9 C12A H12F 109.5 . . ?
H12E C12A H12F 109.5 . . ?
C9 C12A H12G 109.5 . . ?
H12E C12A H12G 109.5 . . ?
H12F C12A H12G 109.5 . . ?
C1 C3A H3AA 109.5 . . ?
C1 C3A H3AB 109.5 . . ?
H3AA C3A H3AB 109.5 . . ?
C1 C3A H3AC 109.5 . . ?
H3AA C3A H3AC 109.5 . . ?
H3AB C3A H3AC 109.5 . . ?
C1 C2A H2AA 109.5 . . ?
C1 C2A H2AB 109.5 . . ?
H2AA C2A H2AB 109.5 . . ?
C1 C2A H2AC 109.5 . . ?
H2AA C2A H2AC 109.5 . . ?
H2AB C2A H2AC 109.5 . . ?
C1 C4A H4AA 109.5 . . ?
C1 C4A H4AB 109.5 . . ?
H4AA C4A H4AB 109.5 . . ?
C1 C4A H4AC 109.5 . . ?
H4AA C4A H4AC 109.5 . . ?
H4AB C4A H4AC 109.5 . . ?
C86 C85A H85D 109.5 . . ?
C86 C85A H85E 109.5 . . ?
H85D C85A H85E 109.5 . . ?
C86 C85A H85F 109.5 . . ?
H85D C85A H85F 109.5 . . ?
H85E C85A H85F 109.5 . . ?
C86 C83A H83D 109.5 . . ?
C86 C83A H83E 109.5 . . ?
H83D C83A H83E 109.5 . . ?
C86 C83A H83F 109.5 . . ?
H83D C83A H83F 109.5 . . ?
H83E C83A H83F 109.5 . . ?
C86 C84A H84D 109.5 . . ?
C86 C84A H84E 109.5 . . ?
H84D C84A H84E 109.5 . . ?
C86 C84A H84F 109.5 . . ?
H84D C84A H84F 109.5 . . ?
H84E C84A H84F 109.5 . . ?
C95 C96A H96D 109.5 . . ?
C95 C96A H96E 109.5 . . ?
H96D C96A H96E 109.5 . . ?
C95 C96A H96F 109.5 . . ?
H96D C96A H96F 109.5 . . ?
H96E C96A H96F 109.5 . . ?
C95 C98A H98D 109.5 . . ?
C95 C98A H98E 109.5 . . ?
H98D C98A H98E 109.5 . . ?
C95 C98A H98F 109.5 . . ?
H98D C98A H98F 109.5 . . ?
H98E C98A H98F 109.5 . . ?
C95 C97A H97D 109.5 . . ?
C95 C97A H97E 109.5 . . ?
H97D C97A H97E 109.5 . . ?
C95 C97A H97F 109.5 . . ?
H97D C97A H97F 109.5 . . ?
H97E C97A H97F 109.5 . . ?
C87 C89A H89D 109.5 . . ?
C87 C89A H89E 109.5 . . ?
H89D C89A H89E 109.5 . . ?
C87 C89A H89F 109.5 . . ?
H89D C89A H89F 109.5 . . ?
H89E C89A H89F 109.5 . . ?
C87 C88A H88D 109.5 . . ?
C87 C88A H88E 109.5 . . ?
H88D C88A H88E 109.5 . . ?
C87 C88A H88F 109.5 . . ?
H88D C88A H88F 109.5 . . ?
H88E C88A H88F 109.5 . . ?
C87 C90A H90D 109.5 . . ?
C87 C90A H90E 109.5 . . ?
H90D C90A H90E 109.5 . . ?
C87 C90A H90F 109.5 . . ?
H90D C90A H90F 109.5 . . ?
H90E C90A H90F 109.5 . . ?
C5 C6A H6AA 109.5 . . ?
C5 C6A H6AB 109.5 . . ?
H6AA C6A H6AB 109.5 . . ?
C5 C6A H6AC 109.5 . . ?
H6AA C6A H6AC 109.5 . . ?
H6AB C6A H6AC 109.5 . . ?
C5 C7A H7AA 109.5 . . ?
C5 C7A H7AB 109.5 . . ?
H7AA C7A H7AB 109.5 . . ?
C5 C7A H7AC 109.5 . . ?
H7AA C7A H7AC 109.5 . . ?
H7AB C7A H7AC 109.5 . . ?
C5 C8A H8AA 109.5 . . ?
C5 C8A H8AB 109.5 . . ?
H8AA C8A H8AB 109.5 . . ?
C5 C8A H8AC 109.5 . . ?
H8AA C8A H8AC 109.5 . . ?
H8AB C8A H8AC 109.5 . . ?
C92 C94A H94D 109.5 . . ?
C92 C94A H94E 109.5 . . ?
H94D C94A H94E 109.5 . . ?
C92 C94A H94F 109.5 . . ?
H94D C94A H94F 109.5 . . ?
H94E C94A H94F 109.5 . . ?
C92 C93A H93D 109.5 . . ?
C92 C93A H93E 109.5 . . ?
H93D C93A H93E 109.5 . . ?
C92 C93A H93F 109.5 . . ?
H93D C93A H93F 109.5 . . ?
H93E C93A H93F 109.5 . . ?
C92 C91A H91D 109.5 . . ?
C92 C91A H91E 109.5 . . ?
H91D C91A H91E 109.5 . . ?
C92 C91A H91F 109.5 . . ?
H91D C91A H91F 109.5 . . ?
H91E C91A H91F 109.5 . . ?
C128 N1A C63A 121.0(12) . . ?
C128 N1A C64A 120.2(12) . . ?
C63A N1A C64A 118.8(13) . . ?
N1A C64A H64D 109.5 . . ?
N1A C64A H64E 109.5 . . ?
H64D C64A H64E 109.5 . . ?
N1A C64A H64F 109.5 . . ?
H64D C64A H64F 109.5 . . ?
H64E C64A H64F 109.5 . . ?
N1A C63A H63D 109.5 . . ?
N1A C63A H63E 109.5 . . ?
H63D C63A H63E 109.5 . . ?
N1A C63A H63F 109.5 . . ?
H63D C63A H63F 109.5 . . ?
H63E C63A H63F 109.5 . . ?
O7 C29 H29A 109.5 . . ?
O7 C29 H29B 109.5 . . ?
H29A C29 H29B 109.5 . . ?
O7 C29 H29C 109.5 . . ?
H29A C29 H29C 109.5 . . ?
H29B C29 H29C 109.5 . . ?
C29A N2 C33 114.2(18) . . ?
C29A N2 C37 121.2(18) . . ?
C33 N2 C37 123.0(19) . . ?
N2 C37 H37A 109.5 . . ?
N2 C37 H37B 109.5 . . ?
H37A C37 H37B 109.5 . . ?
N2 C37 H37C 109.5 . . ?
H37A C37 H37C 109.5 . . ?
H37B C37 H37C 109.5 . . ?
N2 C33 H33A 109.5 . . ?
N2 C33 H33B 109.5 . . ?
H33A C33 H33B 109.5 . . ?
N2 C33 H33C 109.5 . . ?
H33A C33 H33C 109.5 . . ?
H33B C33 H33C 109.5 . . ?
O7A C29A N2 122.1(19) . . ?
O7A C29A H29D 118.9 . . ?
N2 C29A H29D 118.9 . . ?
C29A O7A Eu03 154.3(18) . . ?

loop_
_geom_bond_atom_site_label_1
_geom_bond_atom_site_label_2
_geom_bond_distance
_geom_bond_site_symmetry_2
_geom_bond_publ_flag
Eu01 O12 2.379(5) . ?
Eu01 O3 2.388(5) . ?
Eu01 O13 2.402(5) . ?
Eu01 O4 2.405(5) . ?
Eu01 O16 2.408(5) 3_666 ?
Eu01 O18 2.442(5) . ?
Eu01 O5 2.540(5) . ?
Eu01 S5 2.9643(18) . ?
Eu01 S1 2.9723(18) . ?
Eu01 Eu02 3.6147(6) . ?
Eu01 Eu03 3.6250(6) . ?
Eu02 O10 2.285(6) . ?
Eu02 O15 2.387(5) . ?
Eu02 O2 2.387(5) . ?
Eu02 O12 2.400(5) . ?
Eu02 O3 2.408(5) . ?
Eu02 O11 2.412(5) . ?
Eu02 O5 2.568(5) . ?
Eu02 S6 2.948(2) . ?
Eu02 S4 2.954(2) . ?
Eu02 Eu04 3.6108(6) . ?
Eu03 O7A 2.369(9) . ?
Eu03 O1 2.378(5) . ?
Eu03 O7 2.382(15) . ?
Eu03 O14 2.395(5) . ?
Eu03 O4 2.406(5) . ?
Eu03 O13 2.413(5) . ?
Eu03 O6 2.441(6) . ?
Eu03 O5 2.554(5) . ?
Eu03 S2 2.9601(19) . ?
Eu03 S8 2.9649(19) . ?
Eu03 Eu04 3.6065(6) . ?
Eu04 O14 2.400(5) . ?
Eu04 O2 2.403(5) . ?
Eu04 O15 2.410(5) . ?
Eu04 O1 2.408(5) . ?
Eu04 O8 2.419(6) . ?
Eu04 O5 2.560(5) . ?
Eu04 Cl1 2.761(2) . ?
Eu04 S3 2.9371(19) . ?
Eu04 S7 2.971(2) . ?
S1 C36 1.773(8) . ?
S1 C26 1.778(8) . ?
S3 C22 1.761(8) . ?
S3 C43 1.785(8) . ?
S6 C106 1.781(8) . ?
S6 C123 1.788(8) . ?
S2 C39 1.781(8) . ?
S2 C34 1.785(8) . ?
S5 C117 1.779(8) . ?
S5 C121 1.784(8) . ?
S4 C27 1.771(9) . ?
S4 C20 1.800(8) . ?
S7 C126 1.774(8) . ?
S7 C110 1.791(9) . ?
S8 C112 1.782(9) . ?
S8 C01T 1.790(8) . ?
O2 C21 1.326(9) . ?
O13 C116 1.312(9) . ?
O3 C28 1.335(9) . ?
O12 C122 1.333(9) . ?
O14 C111 1.310(9) . ?
O15 C107 1.322(9) . ?
O16 C82 1.270(10) . ?
O1 C38 1.310(9) . ?
O18 H18A 0.8776 . ?
O18 H18B 0.8769 . ?
O4 C35 1.318(9) . ?
O8 C67 1.415(10) . ?
O8 H8 0.873(9) . ?
O10 C68 1.271(10) . ?
O11 C127 1.232(12) . ?
O17 C82 1.236(10) . ?
O6 C128 1.244(11) . ?
O7 C29 1.381(9) . ?
O7 H7 0.8400 . ?
C36 C30 1.385(11) . ?
C36 C35 1.421(11) . ?
C21 C20 1.406(11) . ?
C21 C22 1.421(12) . ?
C20 C19 1.367(12) . ?
C22 C17 1.409(12) . ?
C28 C26 1.408(11) . ?
C28 C27 1.426(11) . ?
O9 C68 1.271(11) . ?
C126 C109 1.398(12) . ?
C126 C107 1.414(11) . ?
C117 C118 1.372(11) . ?
C117 C116 1.429(11) . ?
C26 C25 1.371(11) . ?
C107 C106 1.422(11) . ?
C39 C40 1.376(11) . ?
C39 C38 1.419(11) . ?
C38 C43 1.410(11) . ?
N4 C75 1.335(11) . ?
N4 C74 1.359(11) . ?
C116 C01T 1.419(11) . ?
C106 C105 1.389(11) . ?
N6 N5 1.348(10) . ?
N6 C75 1.354(11) . ?
N6 H6 0.8800 . ?
C35 C34 1.425(11) . ?
C27 C23 1.370(12) . ?
C122 C121 1.407(11) . ?
C122 C123 1.412(11) . ?
C111 C110 1.422(12) . ?
C111 C112 1.427(12) . ?
N5 C74 1.340(12) . ?
C42 C43 1.378(12) . ?
C42 C41 1.386(12) . ?
C42 H42 0.9500 . ?
C19 C18 1.394(13) . ?
C19 H19 0.9500 . ?
C40 C41 1.399(12) . ?
C40 H40 0.9500 . ?
C32 C34 1.369(11) . ?
C32 C31 1.409(11) . ?
C32 H32 0.9500 . ?
C104 C105 1.385(13) . ?
C104 C109 1.390(13) . ?
C104 C86 1.548(12) . ?
C30 C31 1.393(12) . ?
C30 H30 0.9500 . ?
C110 C115 1.386(12) . ?
C82 C81 1.518(11) . ?
C78 C81 1.386(11) . ?
C78 C76 1.397(11) . ?
C78 H78 0.9500 . ?
C123 C124 1.368(11) . ?
C25 C24 1.400(13) . ?
C25 H25 0.9500 . ?
C01T C120 1.369(12) . ?
C24 C23 1.399(14) . ?
C24 C1 1.528(13) . ?
C118 C119 1.392(12) . ?
C118 H118 0.9500 . ?
C23 H23 0.9500 . ?
C112 C113 1.372(12) . ?
C100 C125 1.382(12) . ?
C100 C121 1.407(11) . ?
C100 H100 0.9500 . ?
C125 C124 1.393(12) . ?
C125 C95 1.535(11) . ?
C020 C73 1.400(12) . ?
C020 C69 1.387(12) . ?
C020 H020 0.9500 . ?
C67 H67A 0.9800 . ?
C67 H67B 0.9800 . ?
C67 H67C 0.9800 . ?
C109 H109 0.9500 . ?
C17 C18 1.387(13) . ?
C17 H17 0.9500 . ?
C81 C80 1.388(11) . ?
C69 C70 1.408(13) . ?
C69 C68 1.461(12) . ?
C115 C114 1.380(14) . ?
C115 H115 0.9500 . ?
C120 C119 1.394(12) . ?
C120 H120 0.9500 . ?
C105 H105 0.9500 . ?
C124 H124 0.9500 . ?
C113 C114 1.395(13) . ?
C113 H113 0.9500 . ?
C41 C13 1.548(12) . ?
C119 C92 1.537(12) . ?
N3 C127 1.324(12) . ?
N3 C65 1.440(14) . ?
N3 C66 1.451(15) . ?
C73 C72 1.390(13) . ?
C73 C74 1.453(12) . ?
C80 C79 1.393(13) . ?
C80 H80 0.9500 . ?
C128 N1A 1.318(14) . ?
C128 N1 1.32(2) . ?
C128 H128 0.9500 . ?
C128 H12A 0.9500 . ?
C31 C5 1.525(11) . ?
C70 C71 1.381(13) . ?
C70 H70 0.9500 . ?
C18 C9 1.542(14) . ?
C114 C87 1.531(13) . ?
C75 C76 1.441(12) . ?
C95 C97A 1.515(10) . ?
C95 C98 1.516(9) . ?
C95 C98A 1.518(10) . ?
C95 C96 1.519(9) . ?
C95 C96A 1.527(10) . ?
C95 C97 1.528(9) . ?
C72 C71 1.379(14) . ?
C72 H72 0.9500 . ?
N1 C63 1.46(2) . ?
N1 C64 1.47(2) . ?
C13 C14 1.512(9) . ?
C13 C15A 1.517(10) . ?
C13 C14A 1.521(10) . ?
C13 C16 1.522(9) . ?
C13 C16A 1.525(10) . ?
C13 C15 1.524(9) . ?
C76 C77 1.395(13) . ?
C127 H127 0.9500 . ?
C71 H71 0.9500 . ?
C86 C85 1.511(10) . ?
C86 C83A 1.512(10) . ?
C86 C83 1.515(10) . ?
C86 C84A 1.521(10) . ?
C86 C84 1.524(10) . ?
C86 C85A 1.528(10) . ?
C79 C77 1.365(15) . ?
C79 H79 0.9500 . ?
C1 C4 1.509(10) . ?
C1 C3A 1.515(10) . ?
C1 C2A 1.520(10) . ?
C1 C3 1.520(10) . ?
C1 C4A 1.524(10) . ?
C1 C2 1.526(10) . ?
C5 C6 1.507(9) . ?
C5 C8 1.511(9) . ?
C5 C7A 1.513(10) . ?
C5 C6A 1.520(10) . ?
C5 C8A 1.528(10) . ?
C5 C7 1.534(9) . ?
C77 H77 0.9500 . ?
C92 C93A 1.511(10) . ?
C92 C94 1.513(10) . ?
C92 C94A 1.515(10) . ?
C92 C91 1.518(10) . ?
C92 C91A 1.537(10) . ?
C92 C93 1.538(10) . ?
C65 H65A 0.9800 . ?
C65 H65B 0.9800 . ?
C65 H65C 0.9800 . ?
C87 C90 1.514(10) . ?
C87 C88 1.516(9) . ?
C87 C89A 1.518(10) . ?
C87 C88A 1.519(10) . ?
C87 C90A 1.523(10) . ?
C87 C89 1.524(10) . ?
C9 C10A 1.508(10) . ?
C9 C12 1.512(10) . ?
C9 C11 1.516(10) . ?
C9 C12A 1.521(10) . ?
C9 C11A 1.530(10) . ?
C9 C10 1.542(10) . ?
C66 H66A 0.9800 . ?
C66 H66B 0.9800 . ?
C66 H66C 0.9800 . ?
C94 H94A 0.9800 . ?
C94 H94B 0.9800 . ?
C94 H94C 0.9800 . ?
C12 H12B 0.9800 . ?
C12 H12C 0.9800 . ?
C12 H12D 0.9800 . ?
C8 H8A 0.9800 . ?
C8 H8B 0.9800 . ?
C8 H8C 0.9800 . ?
C7 H7A 0.9800 . ?
C7 H7B 0.9800 . ?
C7 H7C 0.9800 . ?
C64 H64A 0.9800 . ?
C64 H64B 0.9800 . ?
C64 H64C 0.9800 . ?
C98 H98A 0.9800 . ?
C98 H98B 0.9800 . ?
C98 H98C 0.9800 . ?
C6 H6A 0.9800 . ?
C6 H6B 0.9800 . ?
C6 H6C 0.9800 . ?
C14 H14A 0.9800 . ?
C14 H14B 0.9800 . ?
C14 H14C 0.9800 . ?
C16 H16A 0.9800 . ?
C16 H16B 0.9800 . ?
C16 H16C 0.9800 . ?
C97 H97A 0.9800 . ?
C97 H97B 0.9800 . ?
C97 H97C 0.9800 . ?
C15 H15A 0.9800 . ?
C15 H15B 0.9800 . ?
C15 H15C 0.9800 . ?
C93 H93A 0.9800 . ?
C93 H93B 0.9800 . ?
C93 H93C 0.9800 . ?
C88 H88A 0.9800 . ?
C88 H88B 0.9800 . ?
C88 H88C 0.9800 . ?
C63 H63A 0.9800 . ?
C63 H63B 0.9800 . ?
C63 H63C 0.9800 . ?
C90 H90A 0.9800 . ?
C90 H90B 0.9800 . ?
C90 H90C 0.9800 . ?
C89 H89A 0.9800 . ?
C89 H89B 0.9800 . ?
C89 H89C 0.9800 . ?
C10 H10A 0.9800 . ?
C10 H10B 0.9800 . ?
C10 H10C 0.9800 . ?
C91 H91A 0.9800 . ?
C91 H91B 0.9800 . ?
C91 H91C 0.9800 . ?
C11 H11A 0.9800 . ?
C11 H11B 0.9800 . ?
C11 H11C 0.9800 . ?
C96 H96A 0.9800 . ?
C96 H96B 0.9800 . ?
C96 H96C 0.9800 . ?
C3 H3A 0.9800 . ?
C3 H3B 0.9800 . ?
C3 H3C 0.9800 . ?
C85 H85A 0.9800 . ?
C85 H85B 0.9800 . ?
C85 H85C 0.9800 . ?
C84 H84A 0.9800 . ?
C84 H84B 0.9800 . ?
C84 H84C 0.9800 . ?
C4 H4A 0.9800 . ?
C4 H4B 0.9800 . ?
C4 H4C 0.9800 . ?
C2 H2A 0.9800 . ?
C2 H2B 0.9800 . ?
C2 H2C 0.9800 . ?
C83 H83A 0.9800 . ?
C83 H83B 0.9800 . ?
C83 H83C 0.9800 . ?
C14A H14D 0.9800 . ?
C14A H14E 0.9800 . ?
C14A H14F 0.9800 . ?
C15A H15D 0.9800 . ?
C15A H15E 0.9800 . ?
C15A H15F 0.9800 . ?
C16A H16D 0.9800 . ?
C16A H16E 0.9800 . ?
C16A H16F 0.9800 . ?
C10A H10D 0.9800 . ?
C10A H10E 0.9800 . ?
C10A H10F 0.9800 . ?
C11A H11D 0.9800 . ?
C11A H11E 0.9800 . ?
C11A H11F 0.9800 . ?
C12A H12E 0.9800 . ?
C12A H12F 0.9800 . ?
C12A H12G 0.9800 . ?
C3A H3AA 0.9800 . ?
C3A H3AB 0.9800 . ?
C3A H3AC 0.9800 . ?
C2A H2AA 0.9800 . ?
C2A H2AB 0.9800 . ?
C2A H2AC 0.9800 . ?
C4A H4AA 0.9800 . ?
C4A H4AB 0.9800 . ?
C4A H4AC 0.9800 . ?
C85A H85D 0.9800 . ?
C85A H85E 0.9800 . ?
C85A H85F 0.9800 . ?
C83A H83D 0.9800 . ?
C83A H83E 0.9800 . ?
C83A H83F 0.9800 . ?
C84A H84D 0.9800 . ?
C84A H84E 0.9800 . ?
C84A H84F 0.9800 . ?
C96A H96D 0.9800 . ?
C96A H96E 0.9800 . ?
C96A H96F 0.9800 . ?
C98A H98D 0.9800 . ?
C98A H98E 0.9800 . ?
C98A H98F 0.9800 . ?
C97A H97D 0.9800 . ?
C97A H97E 0.9800 . ?
C97A H97F 0.9800 . ?
C89A H89D 0.9800 . ?
C89A H89E 0.9800 . ?
C89A H89F 0.9800 . ?
C88A H88D 0.9800 . ?
C88A H88E 0.9800 . ?
C88A H88F 0.9800 . ?
C90A H90D 0.9800 . ?
C90A H90E 0.9800 . ?
C90A H90F 0.9800 . ?
C6A H6AA 0.9800 . ?
C6A H6AB 0.9800 . ?
C6A H6AC 0.9800 . ?
C7A H7AA 0.9800 . ?
C7A H7AB 0.9800 . ?
C7A H7AC 0.9800 . ?
C8A H8AA 0.9800 . ?
C8A H8AB 0.9800 . ?
C8A H8AC 0.9800 . ?
C94A H94D 0.9800 . ?
C94A H94E 0.9800 . ?
C94A H94F 0.9800 . ?
C93A H93D 0.9800 . ?
C93A H93E 0.9800 . ?
C93A H93F 0.9800 . ?
C91A H91D 0.9800 . ?
C91A H91E 0.9800 . ?
C91A H91F 0.9800 . ?
N1A C63A 1.464(18) . ?
N1A C64A 1.467(16) . ?
C64A H64D 0.9800 . ?
C64A H64E 0.9800 . ?
C64A H64F 0.9800 . ?
C63A H63D 0.9800 . ?
C63A H63E 0.9800 . ?
C63A H63F 0.9800 . ?
C29 H29A 0.9800 . ?
C29 H29B 0.9800 . ?
C29 H29C 0.9800 . ?
N2 C29A 1.327(10) . ?
N2 C33 1.454(10) . ?
N2 C37 1.460(10) . ?
C37 H37A 0.9800 . ?
C37 H37B 0.9800 . ?
C37 H37C 0.9800 . ?
C33 H33A 0.9800 . ?
C33 H33B 0.9800 . ?
C33 H33C 0.9800 . ?
C29A O7A 1.250(9) . ?
C29A H29D 0.9500 . ?

loop_
_geom_torsion_atom_site_label_1
_geom_torsion_atom_site_label_2
_geom_torsion_atom_site_label_3
_geom_torsion_atom_site_label_4
_geom_torsion
_geom_torsion_site_symmetry_1
_geom_torsion_site_symmetry_2
_geom_torsion_site_symmetry_3
_geom_torsion_site_symmetry_4
_geom_torsion_publ_flag
C26 S1 C36 C30 82.1(7) . . . . ?
Eu01 S1 C36 C30 -176.2(6) . . . . ?
C26 S1 C36 C35 -99.5(7) . . . . ?
Eu01 S1 C36 C35 2.2(7) . . . . ?
Eu02 O2 C21 C20 8.7(11) . . . . ?
Eu04 O2 C21 C20 172.6(6) . . . . ?
Eu02 O2 C21 C22 -173.7(5) . . . . ?
Eu04 O2 C21 C22 -9.8(11) . . . . ?
O2 C21 C20 C19 -179.2(8) . . . . ?
C22 C21 C20 C19 3.1(12) . . . . ?
O2 C21 C20 S4 0.8(11) . . . . ?
C22 C21 C20 S4 -176.9(6) . . . . ?
C27 S4 C20 C19 -83.6(8) . . . . ?
Eu02 S4 C20 C19 173.7(7) . . . . ?
C27 S4 C20 C21 96.4(7) . . . . ?
Eu02 S4 C20 C21 -6.4(7) . . . . ?
O2 C21 C22 C17 -179.9(8) . . . . ?
C20 C21 C22 C17 -2.1(12) . . . . ?
O2 C21 C22 S3 1.1(11) . . . . ?
C20 C21 C22 S3 178.9(6) . . . . ?
C43 S3 C22 C17 82.6(8) . . . . ?
Eu04 S3 C22 C17 -174.2(7) . . . . ?
C43 S3 C22 C21 -98.4(7) . . . . ?
Eu04 S3 C22 C21 4.8(7) . . . . ?
Eu01 O3 C28 C26 0.8(11) . . . . ?
Eu02 O3 C28 C26 -179.7(5) . . . . ?
Eu01 O3 C28 C27 -179.7(5) . . . . ?
Eu02 O3 C28 C27 -0.2(10) . . . . ?
C110 S7 C126 C109 -81.8(8) . . . . ?
Eu04 S7 C126 C109 176.5(7) . . . . ?
C110 S7 C126 C107 97.3(7) . . . . ?
Eu04 S7 C126 C107 -4.5(7) . . . . ?
C121 S5 C117 C118 -85.1(8) . . . . ?
Eu01 S5 C117 C118 173.3(7) . . . . ?
C121 S5 C117 C116 97.5(7) . . . . ?
Eu01 S5 C117 C116 -4.1(7) . . . . ?
O3 C28 C26 C25 -179.3(7) . . . . ?
C27 C28 C26 C25 1.2(11) . . . . ?
O3 C28 C26 S1 3.3(10) . . . . ?
C27 C28 C26 S1 -176.3(6) . . . . ?
C36 S1 C26 C25 -79.5(7) . . . . ?
Eu01 S1 C26 C25 178.2(6) . . . . ?
C36 S1 C26 C28 98.0(7) . . . . ?
Eu01 S1 C26 C28 -4.3(6) . . . . ?
Eu02 O15 C107 C126 175.0(5) . . . . ?
Eu04 O15 C107 C126 6.2(11) . . . . ?
Eu02 O15 C107 C106 -7.3(11) . . . . ?
Eu04 O15 C107 C106 -176.1(5) . . . . ?
C109 C126 C107 O15 179.6(8) . . . . ?
S7 C126 C107 O15 0.5(11) . . . . ?
C109 C126 C107 C106 1.7(12) . . . . ?
S7 C126 C107 C106 -177.3(6) . . . . ?
C34 S2 C39 C40 85.9(7) . . . . ?
Eu03 S2 C39 C40 -172.2(6) . . . . ?
C34 S2 C39 C38 -94.2(7) . . . . ?
Eu03 S2 C39 C38 7.8(6) . . . . ?
Eu03 O1 C38 C43 174.9(5) . . . . ?
Eu04 O1 C38 C43 7.4(11) . . . . ?
Eu03 O1 C38 C39 -6.3(11) . . . . ?
Eu04 O1 C38 C39 -173.8(5) . . . . ?
C40 C39 C38 O1 176.5(7) . . . . ?
S2 C39 C38 O1 -3.4(10) . . . . ?
C40 C39 C38 C43 -4.6(11) . . . . ?
S2 C39 C38 C43 175.5(6) . . . . ?
Eu01 O13 C116 C01T -175.7(5) . . . . ?
Eu03 O13 C116 C01T -3.9(11) . . . . ?
Eu01 O13 C116 C117 5.3(11) . . . . ?
Eu03 O13 C116 C117 177.0(5) . . . . ?
C118 C117 C116 O13 -176.6(8) . . . . ?
S5 C117 C116 O13 0.7(11) . . . . ?
C118 C117 C116 C01T 4.3(12) . . . . ?
S5 C117 C116 C01T -178.5(6) . . . . ?
O15 C107 C106 C105 180.0(8) . . . . ?
C126 C107 C106 C105 -2.1(12) . . . . ?
O15 C107 C106 S6 0.8(11) . . . . ?
C126 C107 C106 S6 178.7(6) . . . . ?
C123 S6 C106 C105 82.2(7) . . . . ?
Eu02 S6 C106 C105 -175.6(7) . . . . ?
C123 S6 C106 C107 -98.6(7) . . . . ?
Eu02 S6 C106 C107 3.6(7) . . . . ?
Eu03 O4 C35 C36 179.8(5) . . . . ?
Eu01 O4 C35 C36 2.0(11) . . . . ?
Eu03 O4 C35 C34 -0.3(11) . . . . ?
Eu01 O4 C35 C34 -178.1(5) . . . . ?
C30 C36 C35 O4 175.4(7) . . . . ?
S1 C36 C35 O4 -3.0(11) . . . . ?
C30 C36 C35 C34 -4.5(11) . . . . ?
S1 C36 C35 C34 177.1(6) . . . . ?
O3 C28 C27 C23 180.0(8) . . . . ?
C26 C28 C27 C23 -0.4(12) . . . . ?
O3 C28 C27 S4 -3.0(10) . . . . ?
C26 C28 C27 S4 176.5(6) . . . . ?
C20 S4 C27 C23 78.7(8) . . . . ?
Eu02 S4 C27 C23 -179.3(7) . . . . ?
C20 S4 C27 C28 -98.2(7) . . . . ?
Eu02 S4 C27 C28 3.7(7) . . . . ?
Eu01 O12 C122 C121 -5.5(11) . . . . ?
Eu02 O12 C122 C121 -177.1(5) . . . . ?
Eu01 O12 C122 C123 176.0(5) . . . . ?
Eu02 O12 C122 C123 4.4(11) . . . . ?
Eu03 O14 C111 C110 -176.7(5) . . . . ?
Eu04 O14 C111 C110 -4.4(11) . . . . ?
Eu03 O14 C111 C112 4.0(11) . . . . ?
Eu04 O14 C111 C112 176.4(5) . . . . ?
C75 N6 N5 C74 0.1(10) . . . . ?
C41 C42 C43 C38 -1.1(12) . . . . ?
C41 C42 C43 S3 178.8(6) . . . . ?
O1 C38 C43 C42 -178.2(7) . . . . ?
C39 C38 C43 C42 2.9(11) . . . . ?
O1 C38 C43 S3 2.0(10) . . . . ?
C39 C38 C43 S3 -176.9(6) . . . . ?
C22 S3 C43 C42 -83.3(7) . . . . ?
Eu04 S3 C43 C42 173.2(6) . . . . ?
C22 S3 C43 C38 96.5(7) . . . . ?
Eu04 S3 C43 C38 -7.0(6) . . . . ?
C21 C20 C19 C18 -2.0(15) . . . . ?
S4 C20 C19 C18 177.9(8) . . . . ?
C38 C39 C40 C41 4.4(13) . . . . ?
S2 C39 C40 C41 -175.7(6) . . . . ?
C35 C36 C30 C31 4.4(13) . . . . ?
S1 C36 C30 C31 -177.2(7) . . . . ?
O14 C111 C110 C115 178.7(8) . . . . ?
C112 C111 C110 C115 -1.9(12) . . . . ?
O14 C111 C110 S7 -1.0(11) . . . . ?
C112 C111 C110 S7 178.3(6) . . . . ?
C126 S7 C110 C115 81.9(8) . . . . ?
Eu04 S7 C110 C115 -175.8(7) . . . . ?
C126 S7 C110 C111 -98.4(7) . . . . ?
Eu04 S7 C110 C111 3.9(7) . . . . ?
Eu01 O16 C82 O17 -23.7(12) 3_666 . . . ?
Eu01 O16 C82 C81 152.4(5) 3_666 . . . ?
O12 C122 C123 C124 -177.0(7) . . . . ?
C121 C122 C123 C124 4.5(12) . . . . ?
O12 C122 C123 S6 1.6(11) . . . . ?
C121 C122 C123 S6 -176.9(6) . . . . ?
C106 S6 C123 C124 -84.3(7) . . . . ?
Eu02 S6 C123 C124 174.0(6) . . . . ?
C106 S6 C123 C122 97.1(7) . . . . ?
Eu02 S6 C123 C122 -4.7(7) . . . . ?
C28 C26 C25 C24 -2.0(13) . . . . ?
S1 C26 C25 C24 175.4(7) . . . . ?
C31 C32 C34 C35 -0.9(13) . . . . ?
C31 C32 C34 S2 -177.9(7) . . . . ?
O4 C35 C34 C32 -177.1(8) . . . . ?
C36 C35 C34 C32 2.8(12) . . . . ?
O4 C35 C34 S2 -0.1(11) . . . . ?
C36 C35 C34 S2 179.8(6) . . . . ?
C39 S2 C34 C32 -81.4(7) . . . . ?
Eu03 S2 C34 C32 177.4(6) . . . . ?
C39 S2 C34 C35 101.5(7) . . . . ?
Eu03 S2 C34 C35 0.3(7) . . . . ?
O13 C116 C01T C120 176.7(8) . . . . ?
C117 C116 C01T C120 -4.2(12) . . . . ?
O13 C116 C01T S8 -3.4(11) . . . . ?
C117 C116 C01T S8 175.7(6) . . . . ?
C112 S8 C01T C120 84.3(8) . . . . ?
Eu03 S8 C01T C120 -173.7(7) . . . . ?
C112 S8 C01T C116 -95.6(7) . . . . ?
Eu03 S8 C01T C116 6.4(7) . . . . ?
C26 C25 C24 C23 1.9(14) . . . . ?
C26 C25 C24 C1 -179.1(9) . . . . ?
C116 C117 C118 C119 -3.4(14) . . . . ?
S5 C117 C118 C119 179.4(7) . . . . ?
C28 C27 C23 C24 0.5(14) . . . . ?
S4 C27 C23 C24 -176.5(8) . . . . ?
C25 C24 C23 C27 -1.2(14) . . . . ?
C1 C24 C23 C27 179.8(9) . . . . ?
O14 C111 C112 C113 -179.2(8) . . . . ?
C110 C111 C112 C113 1.4(12) . . . . ?
O14 C111 C112 S8 1.4(11) . . . . ?
C110 C111 C112 S8 -177.9(6) . . . . ?
C01T S8 C112 C113 -81.2(8) . . . . ?
Eu03 S8 C112 C113 176.5(7) . . . . ?
C01T S8 C112 C111 98.2(7) . . . . ?
Eu03 S8 C112 C111 -4.1(7) . . . . ?
C121 C100 C125 C124 -0.6(12) . . . . ?
C121 C100 C125 C95 -178.4(8) . . . . ?
C105 C104 C109 C126 2.0(13) . . . . ?
C86 C104 C109 C126 -177.5(8) . . . . ?
C107 C126 C109 C104 -1.8(14) . . . . ?
S7 C126 C109 C104 177.3(7) . . . . ?
C21 C22 C17 C18 0.1(14) . . . . ?
S3 C22 C17 C18 179.1(8) . . . . ?
C125 C100 C121 C122 2.2(12) . . . . ?
C125 C100 C121 S5 -179.0(7) . . . . ?
O12 C122 C121 C100 177.4(7) . . . . ?
C123 C122 C121 C100 -4.0(11) . . . . ?
O12 C122 C121 S5 -1.3(10) . . . . ?
C123 C122 C121 S5 177.3(6) . . . . ?
C117 S5 C121 C100 83.6(7) . . . . ?
Eu01 S5 C121 C100 -173.9(6) . . . . ?
C117 S5 C121 C122 -97.6(7) . . . . ?
Eu01 S5 C121 C122 4.9(7) . . . . ?
C76 C78 C81 C80 0.5(13) . . . . ?
C76 C78 C81 C82 -178.3(8) . . . . ?
O17 C82 C81 C80 -20.4(12) . . . . ?
O16 C82 C81 C80 163.2(8) . . . . ?
O17 C82 C81 C78 158.4(8) . . . . ?
O16 C82 C81 C78 -18.0(11) . . . . ?
C73 C020 C69 C70 -2.3(15) . . . . ?
C73 C020 C69 C68 174.5(9) . . . . ?
C111 C110 C115 C114 1.4(14) . . . . ?
S7 C110 C115 C114 -178.9(8) . . . . ?
C116 C01T C120 C119 3.2(14) . . . . ?
S8 C01T C120 C119 -176.7(8) . . . . ?
C107 C106 C105 C104 2.6(13) . . . . ?
S6 C106 C105 C104 -178.2(7) . . . . ?
C109 C104 C105 C106 -2.5(13) . . . . ?
C86 C104 C105 C106 177.1(8) . . . . ?
C122 C123 C124 C125 -3.2(13) . . . . ?
S6 C123 C124 C125 178.3(7) . . . . ?
C100 C125 C124 C123 1.1(13) . . . . ?
C95 C125 C124 C123 178.9(8) . . . . ?
C111 C112 C113 C114 -0.3(14) . . . . ?
S8 C112 C113 C114 179.0(8) . . . . ?
C43 C42 C41 C40 0.5(12) . . . . ?
C43 C42 C41 C13 -176.6(7) . . . . ?
C39 C40 C41 C42 -2.2(12) . . . . ?
C39 C40 C41 C13 175.0(8) . . . . ?
C117 C118 C119 C120 1.9(14) . . . . ?
C117 C118 C119 C92 -177.4(9) . . . . ?
C01T C120 C119 C118 -1.9(15) . . . . ?
C01T C120 C119 C92 177.5(9) . . . . ?
Eu02 O10 C68 O9 -7(3) . . . . ?
Eu02 O10 C68 C69 172.0(17) . . . . ?
C020 C69 C68 O10 -176.8(9) . . . . ?
C70 C69 C68 O10 -0.1(14) . . . . ?
C020 C69 C68 O9 2.5(15) . . . . ?
C70 C69 C68 O9 179.3(10) . . . . ?
C69 C020 C73 C72 1.6(15) . . . . ?
C69 C020 C73 C74 -176.6(9) . . . . ?
C78 C81 C80 C79 0.4(14) . . . . ?
C82 C81 C80 C79 179.2(9) . . . . ?
Eu03 O6 C128 N1A 165.7(14) . . . . ?
Eu03 O6 C128 N1 144(5) . . . . ?
C36 C30 C31 C32 -2.1(13) . . . . ?
C36 C30 C31 C5 -177.6(8) . . . . ?
C34 C32 C31 C30 0.4(13) . . . . ?
C34 C32 C31 C5 176.0(8) . . . . ?
C020 C69 C70 C71 1.3(15) . . . . ?
C68 C69 C70 C71 -175.4(10) . . . . ?
C22 C17 C18 C19 1.0(15) . . . . ?
C22 C17 C18 C9 177.6(9) . . . . ?
C20 C19 C18 C17 -0.1(16) . . . . ?
C20 C19 C18 C9 -176.7(10) . . . . ?
N6 N5 C74 N4 -1.1(11) . . . . ?
N6 N5 C74 C73 178.9(9) . . . . ?
C75 N4 C74 N5 1.6(11) . . . . ?
C75 N4 C74 C73 -178.3(9) . . . . ?
C72 C73 C74 N5 151.0(10) . . . . ?
C020 C73 C74 N5 -30.8(14) . . . . ?
C72 C73 C74 N4 -29.0(15) . . . . ?
C020 C73 C74 N4 149.2(10) . . . . ?
C110 C115 C114 C113 -0.1(15) . . . . ?
C110 C115 C114 C87 -178.4(9) . . . . ?
C112 C113 C114 C115 -0.4(15) . . . . ?
C112 C113 C114 C87 177.9(9) . . . . ?
C74 N4 C75 N6 -1.4(10) . . . . ?
C74 N4 C75 C76 177.5(9) . . . . ?
N5 N6 C75 N4 0.9(11) . . . . ?
N5 N6 C75 C76 -178.1(9) . . . . ?
C100 C125 C95 C97A 175.3(18) . . . . ?
C124 C125 C95 C97A -2(2) . . . . ?
C100 C125 C95 C98 -17.2(14) . . . . ?
C124 C125 C95 C98 165.1(11) . . . . ?
C100 C125 C95 C98A -57.2(19) . . . . ?
C124 C125 C95 C98A 125.1(18) . . . . ?
C100 C125 C95 C96 107.2(13) . . . . ?
C124 C125 C95 C96 -70.5(13) . . . . ?
C100 C125 C95 C96A 62.0(18) . . . . ?
C124 C125 C95 C96A -115.7(17) . . . . ?
C100 C125 C95 C97 -137.7(12) . . . . ?
C124 C125 C95 C97 44.6(14) . . . . ?
C020 C73 C72 C71 0.0(15) . . . . ?
C74 C73 C72 C71 178.3(10) . . . . ?
O6 C128 N1 C63 1(10) . . . . ?
O6 C128 N1 C64 -167(6) . . . . ?
C42 C41 C13 C14 -174.6(10) . . . . ?
C40 C41 C13 C14 8.4(13) . . . . ?
C42 C41 C13 C15A 8.2(18) . . . . ?
C40 C41 C13 C15A -168.8(17) . . . . ?
C42 C41 C13 C14A -115.4(18) . . . . ?
C40 C41 C13 C14A 67.6(18) . . . . ?
C42 C41 C13 C16 64.0(12) . . . . ?
C40 C41 C13 C16 -113.0(11) . . . . ?
C42 C41 C13 C16A 132.7(17) . . . . ?
C40 C41 C13 C16A -44.3(18) . . . . ?
C42 C41 C13 C15 -53.8(12) . . . . ?
C40 C41 C13 C15 129.2(10) . . . . ?
C81 C78 C76 C77 -1.4(13) . . . . ?
C81 C78 C76 C75 -177.8(8) . . . . ?
N4 C75 C76 C77 -154.7(10) . . . . ?
N6 C75 C76 C77 24.1(15) . . . . ?
N4 C75 C76 C78 21.5(14) . . . . ?
N6 C75 C76 C78 -159.7(9) . . . . ?
Eu02 O11 C127 N3 164.5(7) . . . . ?
C65 N3 C127 O11 177.1(10) . . . . ?
C66 N3 C127 O11 2.0(16) . . . . ?
C69 C70 C71 C72 0.3(16) . . . . ?
C73 C72 C71 C70 -1.0(16) . . . . ?
C105 C104 C86 C85 -57.3(16) . . . . ?
C109 C104 C86 C85 122.2(15) . . . . ?
C105 C104 C86 C83A 121(2) . . . . ?
C109 C104 C86 C83A -59(2) . . . . ?
C105 C104 C86 C83 175.4(16) . . . . ?
C109 C104 C86 C83 -5.1(18) . . . . ?
C105 C104 C86 C84A -13(2) . . . . ?
C109 C104 C86 C84A 167(2) . . . . ?
C105 C104 C86 C84 58.1(15) . . . . ?
C109 C104 C86 C84 -122.3(13) . . . . ?
C105 C104 C86 C85A -126.9(19) . . . . ?
C109 C104 C86 C85A 53(2) . . . . ?
C81 C80 C79 C77 -0.3(18) . . . . ?
C23 C24 C1 C4 -12(2) . . . . ?
C25 C24 C1 C4 168.9(18) . . . . ?
C23 C24 C1 C3A 175(2) . . . . ?
C25 C24 C1 C3A -4(3) . . . . ?
C23 C24 C1 C2A -70(2) . . . . ?
C25 C24 C1 C2A 111(2) . . . . ?
C23 C24 C1 C3 118.6(15) . . . . ?
C25 C24 C1 C3 -60.4(17) . . . . ?
C23 C24 C1 C4A 32(2) . . . . ?
C25 C24 C1 C4A -147(2) . . . . ?
C23 C24 C1 C2 -129.1(15) . . . . ?
C25 C24 C1 C2 52.0(17) . . . . ?
C30 C31 C5 C6 -129.1(12) . . . . ?
C32 C31 C5 C6 55.5(14) . . . . ?
C30 C31 C5 C8 -4.2(14) . . . . ?
C32 C31 C5 C8 -179.5(10) . . . . ?
C30 C31 C5 C7A 58(2) . . . . ?
C32 C31 C5 C7A -117(2) . . . . ?
C30 C31 C5 C6A -159(3) . . . . ?
C32 C31 C5 C6A 26(3) . . . . ?
C30 C31 C5 C8A -54(2) . . . . ?
C32 C31 C5 C8A 131(2) . . . . ?
C30 C31 C5 C7 111.1(11) . . . . ?
C32 C31 C5 C7 -64.2(12) . . . . ?
C80 C79 C77 C76 -0.7(19) . . . . ?
C78 C76 C77 C79 1.6(17) . . . . ?
C75 C76 C77 C79 177.8(11) . . . . ?
C118 C119 C92 C93A 92.7(19) . . . . ?
C120 C119 C92 C93A -86.6(19) . . . . ?
C118 C119 C92 C94 -125.1(16) . . . . ?
C120 C119 C92 C94 55.6(18) . . . . ?
C118 C119 C92 C94A -142.1(18) . . . . ?
C120 C119 C92 C94A 39(2) . . . . ?
C118 C119 C92 C91 7.9(19) . . . . ?
C120 C119 C92 C91 -171.4(16) . . . . ?
C118 C119 C92 C91A -28.5(19) . . . . ?
C120 C119 C92 C91A 152.2(17) . . . . ?
C118 C119 C92 C93 120.3(16) . . . . ?
C120 C119 C92 C93 -59.0(17) . . . . ?
C115 C114 C87 C90 -143.3(14) . . . . ?
C113 C114 C87 C90 38.5(17) . . . . ?
C115 C114 C87 C88 -21.3(18) . . . . ?
C113 C114 C87 C88 160.6(14) . . . . ?
C115 C114 C87 C89A 159(3) . . . . ?
C113 C114 C87 C89A -19(3) . . . . ?
C115 C114 C87 C88A 16(3) . . . . ?
C113 C114 C87 C88A -162(3) . . . . ?
C115 C114 C87 C90A -105(2) . . . . ?
C113 C114 C87 C90A 77(2) . . . . ?
C115 C114 C87 C89 103.5(14) . . . . ?
C113 C114 C87 C89 -74.6(15) . . . . ?
C17 C18 C9 C10A -82(2) . . . . ?
C19 C18 C9 C10A 94(2) . . . . ?
C17 C18 C9 C12 122.9(15) . . . . ?
C19 C18 C9 C12 -60.8(17) . . . . ?
C17 C18 C9 C11 -12.1(18) . . . . ?
C19 C18 C9 C11 164.3(14) . . . . ?
C17 C18 C9 C12A 144(2) . . . . ?
C19 C18 C9 C12A -40(2) . . . . ?
C17 C18 C9 C11A 35(2) . . . . ?
C19 C18 C9 C11A -148(2) . . . . ?
C17 C18 C9 C10 -121.7(14) . . . . ?
C19 C18 C9 C10 54.7(16) . . . . ?
O6 C128 N1A C63A -2(3) . . . . ?
O6 C128 N1A C64A 176.7(15) . . . . ?
C33 N2 C29A O7A 178(2) . . . . ?
C37 N2 C29A O7A -16(4) . . . . ?
N2 C29A O7A Eu03 -180(2) . . . . ?
